data_1513686
loop_
_publ_author_name
'Franke, Sebastian M.'
'Heinemann, Frank W.'
'Meyer, Karsten'

_publ_section_title
;
 Reactivity of uranium(iv) bridged chalcogenido complexes UIV--E--UIV (E =
 S, Se) with elemental sulfur and selenium: synthesis of
 polychalcogenido-bridged uranium complexes
;
_journal_issue 3
_journal_name_full 'Chemical Science'
_journal_page_first 942
_journal_paper_doi 10.1039/c3sc52799a
_journal_volume 5
_journal_year 2014
_chemical_formula_moiety
;
 0.93(C108 H132 N2 O6 Se4 U2), 0.07(C108 H132 N2 O6 Se2 U2), 2(C7 H8), 0.25(C6 H14)'
;
_chemical_formula_sum 'C123.5 H151.5 N2 O6 Se3.86 U2'
_chemical_formula_weight 2540.81
_chemical_name_systematic
; 
 ? 
;
_space_group_IT_number 2
_symmetry_cell_setting triclinic
_symmetry_space_group_name_Hall '-P 1'
_symmetry_space_group_name_H-M 'P -1'
_atom_sites_solution_hydrogens geom
_atom_sites_solution_primary direct
_atom_sites_solution_secondary difmap
_audit_creation_method SHELXL-97
_cell_angle_alpha 85.729(2)
_cell_angle_beta 87.925(2)
_cell_angle_gamma 89.368(2)
_cell_formula_units_Z 2
_cell_length_a 11.2872(8)
_cell_length_b 16.8161(12)
_cell_length_c 28.943(2)
_cell_measurement_reflns_used 9649
_cell_measurement_temperature 120(2)
_cell_measurement_theta_max 28.71
_cell_measurement_theta_min 2.43
_cell_volume 5474.5(7)
_computing_cell_refinement 'Bruker SAINT'
_computing_data_collection 'Bruker APEX2'
_computing_data_reduction 'Bruker SAINT'
_computing_molecular_graphics 'SHELXTL 6.12 (Bruker AXS, 2002)'
_computing_publication_material 'SHELXTL 6.12 (Bruker AXS, 2002)'
_computing_structure_refinement 'SHELXTL 6.12 (Bruker AXS, 2002)'
_computing_structure_solution 'SHELXTL 6.12 (Bruker AXS, 2002)'
_diffrn_ambient_temperature 120(2)
_diffrn_detector_area_resol_mean 83.33
_diffrn_measured_fraction_theta_full 0.998
_diffrn_measured_fraction_theta_max 0.998
_diffrn_measurement_device_type 'Bruker Kappa APEX II'
_diffrn_measurement_method '\f and \w scans'
_diffrn_radiation_monochromator 'Quazar focussing montel optics'
_diffrn_radiation_source 'ImuS micro-focus tube'
_diffrn_radiation_type MoK\a
_diffrn_radiation_wavelength 0.71073
_diffrn_reflns_av_R_equivalents 0.0304
_diffrn_reflns_av_sigmaI/netI 0.0293
_diffrn_reflns_limit_h_max 14
_diffrn_reflns_limit_h_min -14
_diffrn_reflns_limit_k_max 22
_diffrn_reflns_limit_k_min -22
_diffrn_reflns_limit_l_max 38
_diffrn_reflns_limit_l_min -38
_diffrn_reflns_number 100676
_diffrn_reflns_theta_full 27.88
_diffrn_reflns_theta_max 27.88
_diffrn_reflns_theta_min 2.92
_exptl_absorpt_coefficient_mu 4.293
_exptl_absorpt_correction_T_max 0.604
_exptl_absorpt_correction_T_min 0.489
_exptl_absorpt_correction_type multi-scan
_exptl_absorpt_process_details 'SADABS, Bruker-AXS, 2008'
_exptl_crystal_colour black
_exptl_crystal_density_diffrn 1.541
_exptl_crystal_density_method 'not measured'
_exptl_crystal_description block
_exptl_crystal_F_000 2539
_exptl_crystal_size_max 0.18
_exptl_crystal_size_mid 0.16
_exptl_crystal_size_min 0.11
_refine_diff_density_max 1.812
_refine_diff_density_min -0.888
_refine_diff_density_rms 0.108
_refine_ls_extinction_method none
_refine_ls_goodness_of_fit_ref 1.016
_refine_ls_hydrogen_treatment constr
_refine_ls_matrix_type full
_refine_ls_number_parameters 1339
_refine_ls_number_reflns 26070
_refine_ls_number_restraints 315
_refine_ls_restrained_S_all 1.036
_refine_ls_R_factor_all 0.0379
_refine_ls_R_factor_gt 0.0296
_refine_ls_shift/su_max 0.011
_refine_ls_shift/su_mean 0.000
_refine_ls_structure_factor_coef Fsqd
_refine_ls_weighting_details 'calc w=1/[\s^2^(Fo^2^)+(0.0367P)^2^+11.9614P] where P=(Fo^2^+2Fc^2^)/3'
_refine_ls_weighting_scheme calc
_refine_ls_wR_factor_gt 0.0752
_refine_ls_wR_factor_ref 0.0789
_reflns_number_gt 22409
_reflns_number_total 26070
_reflns_threshold_expression >2sigma(I)
_cod_data_source_file c3sc52799a.txt
_cod_data_source_block sf1217a
_cod_original_cell_volume 5474.6(7)
_cod_original_sg_symbol_Hall -P1
_cod_original_sg_symbol_H-M P-1
_cod_original_formula_sum 'C123.50 H151.50 N2 O6 Se3.86 U2'
_cod_database_code 1513686

loop_
_symmetry_equiv_pos_as_xyz
'x, y, z'
'-x, -y, -z'

loop_
_atom_site_label
_atom_site_type_symbol
_atom_site_fract_x
_atom_site_fract_y
_atom_site_fract_z
_atom_site_U_iso_or_equiv
_atom_site_adp_type
_atom_site_occupancy
_atom_site_symmetry_multiplicity
_atom_site_calc_flag
_atom_site_refinement_flags
_atom_site_disorder_assembly
_atom_site_disorder_group
U1 U 0.55811(3) 0.13795(2) 0.232539(11) 0.01542(6) Uani 0.9311(13) 1 d P A 1
U2 U 0.31004(3) 0.30757(2) 0.316380(13) 0.01541(6) Uani 0.9311(13) 1 d P A 1
U1A U 0.5414(4) 0.1615(3) 0.23669(17) 0.0190(8) Uani 0.0689(13) 1 d P A 2
U2A U 0.3219(5) 0.2941(3) 0.30437(18) 0.0215(9) Uani 0.0689(13) 1 d P A 2
Se1 Se 0.29372(9) 0.17705(6) 0.24890(4) 0.01890(13) Uani 0.9311(13) 1 d P A 1
Se2 Se 0.38021(3) 0.26767(2) 0.193975(12) 0.02146(10) Uani 0.9311(13) 1 d P A 1
Se3 Se 0.49888(3) 0.35408(2) 0.237682(12) 0.01977(10) Uani 0.9311(13) 1 d P A 1
Se4 Se 0.57461(14) 0.27219(10) 0.29735(3) 0.01867(17) Uani 0.9311(13) 1 d P A 1
Se1A Se 0.287(2) 0.1637(12) 0.2534(8) 0.065(6) Uani 0.0689(13) 1 d PU A 2
Se2A Se 0.579(2) 0.2701(15) 0.3099(5) 0.024(3) Uani 0.0689(13) 1 d PU A 2
N1 N 0.7712(2) 0.09855(17) 0.24982(9) 0.0204(6) Uani 1 1 d . . .
N2 N 0.0928(2) 0.28669(16) 0.34121(10) 0.0196(6) Uani 1 1 d . . .
O1 O 0.53745(19) 0.06316(13) 0.29439(8) 0.0176(4) Uani 1 1 d . . .
O2 O 0.5758(2) 0.03153(16) 0.19820(8) 0.0247(5) Uani 1 1 d . . .
O3 O 0.6637(2) 0.20501(14) 0.18106(8) 0.0219(5) Uani 1 1 d . . .
O4 O 0.2139(2) 0.38855(14) 0.27044(8) 0.0208(5) Uani 1 1 d . . .
O5 O 0.2922(2) 0.37775(14) 0.37377(9) 0.0262(5) Uani 1 1 d . . .
O6 O 0.32014(19) 0.21059(13) 0.36732(8) 0.0178(4) Uani 1 1 d . . .
C1 C 0.7801(3) 0.0782(2) 0.30096(11) 0.0199(6) Uani 1 1 d . A .
H1A H 0.7496 0.1242 0.3174 0.024 Uiso 1 1 calc R . .
H1B H 0.8650 0.0715 0.3079 0.024 Uiso 1 1 calc R . .
C2 C 0.7156(3) 0.00493(19) 0.32064(11) 0.0185(6) Uani 1 1 d . . .
C3 C 0.5920(3) 0.00036(19) 0.31713(11) 0.0176(6) Uani 1 1 d . A .
C4 C 0.5294(3) -0.06753(19) 0.33664(11) 0.0187(6) Uani 1 1 d . . .
C5 C 0.5971(3) -0.1267(2) 0.35937(13) 0.0265(7) Uani 1 1 d . A .
H5A H 0.5571 -0.1724 0.3732 0.032 Uiso 1 1 calc R . .
C6 C 0.7203(3) -0.1237(2) 0.36326(14) 0.0282(8) Uani 1 1 d . . .
C7 C 0.7780(3) -0.0568(2) 0.34339(12) 0.0241(7) Uani 1 1 d . A .
H7A H 0.8616 -0.0530 0.3454 0.029 Uiso 1 1 calc R . .
C8 C 0.8138(3) 0.0289(2) 0.22403(12) 0.0247(7) Uani 1 1 d . A .
H8A H 0.7844 -0.0204 0.2413 0.030 Uiso 1 1 calc R . .
H8B H 0.9014 0.0272 0.2245 0.030 Uiso 1 1 calc R . .
C9 C 0.7783(3) 0.0273(2) 0.17389(12) 0.0239(7) Uani 1 1 d . . .
C10 C 0.6582(3) 0.0188(2) 0.16379(11) 0.0212(7) Uani 1 1 d . A .
C11 C 0.6245(3) -0.0016(2) 0.11995(11) 0.0196(6) Uani 1 1 d . . .
C12 C 0.7157(3) -0.0061(2) 0.08626(11) 0.0225(7) Uani 1 1 d . A .
H12A H 0.6958 -0.0197 0.0562 0.027 Uiso 1 1 calc R . .
C13 C 0.8343(3) 0.0084(2) 0.09438(12) 0.0264(7) Uani 1 1 d . . .
C14 C 0.8641(3) 0.0236(2) 0.13879(12) 0.0264(7) Uani 1 1 d . A .
H14A H 0.9448 0.0316 0.1453 0.032 Uiso 1 1 calc R . .
C15 C 0.8506(3) 0.1692(2) 0.23951(11) 0.0233(7) Uani 1 1 d . A .
H15A H 0.8180 0.2132 0.2572 0.028 Uiso 1 1 calc R . .
H15B H 0.9291 0.1549 0.2520 0.028 Uiso 1 1 calc R . .
C16 C 0.8702(3) 0.2012(2) 0.19011(12) 0.0258(7) Uani 1 1 d . . .
C17 C 0.7739(3) 0.2244(2) 0.16248(12) 0.0238(7) Uani 1 1 d . A .
C18 C 0.7932(3) 0.2651(2) 0.11862(12) 0.0259(7) Uani 1 1 d . . .
C19 C 0.9115(3) 0.2786(3) 0.10424(13) 0.0352(9) Uani 1 1 d . A .
H19A H 0.9267 0.3057 0.0747 0.042 Uiso 1 1 calc R . .
C20 C 1.0083(3) 0.2549(3) 0.13047(14) 0.0376(10) Uani 1 1 d . . .
C21 C 0.9861(3) 0.2157(3) 0.17378(13) 0.0322(9) Uani 1 1 d . A .
H21A H 1.0504 0.1986 0.1924 0.039 Uiso 1 1 calc R . .
C22 C 0.3955(3) -0.07758(18) 0.33202(11) 0.0171(6) Uani 1 1 d . A .
C23 C 0.2306(3) -0.0923(2) 0.27573(13) 0.0314(8) Uani 1 1 d . A .
H23A H 0.2126 -0.0939 0.2422 0.038 Uiso 1 1 calc R . .
C24 C 0.2182(3) -0.1670(2) 0.35334(12) 0.0244(7) Uani 1 1 d . A .
H24A H 0.1933 -0.2180 0.3708 0.029 Uiso 1 1 calc R . .
C25 C 0.1905(3) -0.0196(2) 0.34691(14) 0.0273(8) Uani 1 1 d . A .
H25A H 0.1462 0.0261 0.3598 0.033 Uiso 1 1 calc R . .
C26 C 0.3648(3) -0.0812(2) 0.28050(12) 0.0254(7) Uani 1 1 d . . .
H26A H 0.3901 -0.0313 0.2628 0.030 Uiso 1 1 calc R A .
H26B H 0.4084 -0.1261 0.2673 0.030 Uiso 1 1 calc R . .
C27 C 0.3240(3) -0.00848(19) 0.35248(12) 0.0206(7) Uani 1 1 d . . .
H27A H 0.3405 -0.0069 0.3858 0.025 Uiso 1 1 calc R A .
H27B H 0.3491 0.0429 0.3364 0.025 Uiso 1 1 calc R . .
C28 C 0.1906(3) -0.1707(2) 0.30251(13) 0.0314(8) Uani 1 1 d . . .
H28A H 0.1044 -0.1779 0.2993 0.038 Uiso 1 1 calc R A .
H28B H 0.2328 -0.2165 0.2897 0.038 Uiso 1 1 calc R . .
C29 C 0.1512(3) -0.0975(2) 0.37365(13) 0.0263(7) Uani 1 1 d . . .
H29A H 0.1684 -0.0958 0.4069 0.032 Uiso 1 1 calc R A .
H29B H 0.0647 -0.1044 0.3711 0.032 Uiso 1 1 calc R . .
C30 C 0.3518(3) -0.1564(2) 0.35763(13) 0.0232(7) Uani 1 1 d . . .
H30A H 0.3945 -0.2018 0.3445 0.028 Uiso 1 1 calc R A .
H30B H 0.3704 -0.1567 0.3908 0.028 Uiso 1 1 calc R . .
C31 C 0.1632(3) -0.0228(2) 0.29607(14) 0.0335(9) Uani 1 1 d . . .
H31A H 0.1867 0.0279 0.2788 0.040 Uiso 1 1 calc R A .
H31B H 0.0769 -0.0297 0.2929 0.040 Uiso 1 1 calc R . .
C32 C 0.7866(4) -0.1931(2) 0.38684(18) 0.0429(11) Uani 1 1 d . A .
H32A H 0.8711 -0.1804 0.3872 0.064 Uiso 1 1 calc R . .
H32B H 0.7766 -0.2407 0.3698 0.064 Uiso 1 1 calc R . .
H32C H 0.7553 -0.2033 0.4187 0.064 Uiso 1 1 calc R . .
C33 C 0.4946(3) -0.0182(2) 0.11002(11) 0.0189(6) Uani 1 1 d . A .
C34 C 0.3533(3) -0.0657(2) 0.05151(12) 0.0261(7) Uani 1 1 d . A .
H34A H 0.3490 -0.0857 0.0199 0.031 Uiso 1 1 calc R . .
C35 C 0.3115(3) -0.0980(2) 0.13625(12) 0.0237(7) Uani 1 1 d . A .
H35A H 0.2790 -0.1389 0.1600 0.028 Uiso 1 1 calc R . .
C36 C 0.2883(3) 0.0420(2) 0.10156(12) 0.0249(7) Uani 1 1 d . A .
H36A H 0.2408 0.0924 0.1029 0.030 Uiso 1 1 calc R . .
C37 C 0.4834(3) -0.0492(2) 0.06148(11) 0.0239(7) Uani 1 1 d . . .
H37A H 0.5158 -0.0091 0.0377 0.029 Uiso 1 1 calc R A .
H37B H 0.5306 -0.0989 0.0595 0.029 Uiso 1 1 calc R . .
C38 C 0.4184(3) 0.0585(2) 0.11137(12) 0.0222(7) Uani 1 1 d . . .
H38A H 0.4229 0.0798 0.1423 0.027 Uiso 1 1 calc R A .
H38B H 0.4503 0.0994 0.0879 0.027 Uiso 1 1 calc R . .
C39 C 0.3026(3) -0.1287(2) 0.08775(13) 0.0287(8) Uani 1 1 d . . .
H39A H 0.3478 -0.1793 0.0861 0.034 Uiso 1 1 calc R A .
H39B H 0.2188 -0.1391 0.0815 0.034 Uiso 1 1 calc R . .
C40 C 0.2393(3) -0.0207(2) 0.13851(13) 0.0262(7) Uani 1 1 d . . .
H40A H 0.2442 -0.0006 0.1697 0.031 Uiso 1 1 calc R A .
H40B H 0.1550 -0.0310 0.1330 0.031 Uiso 1 1 calc R . .
C41 C 0.4417(3) -0.0828(2) 0.14572(11) 0.0214(7) Uani 1 1 d . . .
H41A H 0.4878 -0.1330 0.1439 0.026 Uiso 1 1 calc R A .
H41B H 0.4478 -0.0651 0.1774 0.026 Uiso 1 1 calc R . .
C42 C 0.2809(3) 0.0110(2) 0.05335(12) 0.0280(8) Uani 1 1 d . . .
H42A H 0.1972 0.0007 0.0468 0.034 Uiso 1 1 calc R A .
H42B H 0.3121 0.0516 0.0296 0.034 Uiso 1 1 calc R . .
C43 C 0.9280(3) 0.0064(3) 0.05606(14) 0.0389(10) Uani 1 1 d . A .
H43A H 0.9896 0.0454 0.0608 0.058 Uiso 1 1 calc R . .
H43B H 0.8920 0.0197 0.0261 0.058 Uiso 1 1 calc R . .
H43C H 0.9636 -0.0470 0.0564 0.058 Uiso 1 1 calc R . .
C44 C 0.6925(3) 0.2909(2) 0.08639(12) 0.0251(7) Uani 1 1 d . A .
C45 C 0.4908(4) 0.3596(2) 0.08088(13) 0.0324(8) Uani 1 1 d . A .
H45A H 0.4283 0.3882 0.0987 0.039 Uiso 1 1 calc R . .
C46 C 0.6318(4) 0.3695(3) 0.01241(14) 0.0389(10) Uani 1 1 d . A .
H46A H 0.6620 0.4050 -0.0146 0.047 Uiso 1 1 calc R . .
C47 C 0.5343(3) 0.2394(2) 0.03622(12) 0.0282(8) Uani 1 1 d . A .
H47A H 0.5001 0.1901 0.0249 0.034 Uiso 1 1 calc R . .
C48 C 0.5955(3) 0.3380(2) 0.11184(12) 0.0278(8) Uani 1 1 d . . .
H48A H 0.5667 0.3056 0.1399 0.033 Uiso 1 1 calc R A .
H48B H 0.6299 0.3875 0.1219 0.033 Uiso 1 1 calc R . .
C49 C 0.6371(3) 0.2166(2) 0.06826(12) 0.0250(7) Uani 1 1 d . . .
H49A H 0.6074 0.1810 0.0948 0.030 Uiso 1 1 calc R A .
H49B H 0.6985 0.1872 0.0510 0.030 Uiso 1 1 calc R . .
C50 C 0.5357(4) 0.4135(2) 0.03895(14) 0.0401(10) Uani 1 1 d . . .
H50A H 0.4694 0.4280 0.0184 0.048 Uiso 1 1 calc R A .
H50B H 0.5683 0.4632 0.0495 0.048 Uiso 1 1 calc R . .
C51 C 0.5795(4) 0.2942(3) -0.00522(13) 0.0347(9) Uani 1 1 d . . .
H51A H 0.6410 0.2660 -0.0232 0.042 Uiso 1 1 calc R A .
H51B H 0.5134 0.3088 -0.0258 0.042 Uiso 1 1 calc R . .
C52 C 0.7355(4) 0.3450(3) 0.04368(13) 0.0356(9) Uani 1 1 d . . .
H52A H 0.7723 0.3934 0.0541 0.043 Uiso 1 1 calc R A .
H52B H 0.7964 0.3163 0.0257 0.043 Uiso 1 1 calc R . .
C53 C 0.4389(3) 0.2831(2) 0.06362(13) 0.0296(8) Uani 1 1 d . . .
H53A H 0.4094 0.2479 0.0904 0.035 Uiso 1 1 calc R A .
H53B H 0.3713 0.2971 0.0436 0.035 Uiso 1 1 calc R . .
C54 C 1.1340(4) 0.2730(4) 0.11283(16) 0.0537(14) Uani 1 1 d . A .
H54A H 1.1372 0.2763 0.0789 0.081 Uiso 1 1 calc R . .
H54B H 1.1875 0.2305 0.1246 0.081 Uiso 1 1 calc R . .
H54C H 1.1586 0.3240 0.1236 0.081 Uiso 1 1 calc R . .
C55 C 0.0181(3) 0.2962(2) 0.29934(12) 0.0223(7) Uani 1 1 d . A .
H55A H 0.0502 0.2593 0.2768 0.027 Uiso 1 1 calc R . .
H55B H -0.0626 0.2777 0.3089 0.027 Uiso 1 1 calc R . .
C56 C 0.0062(3) 0.3767(2) 0.27416(13) 0.0238(7) Uani 1 1 d . . .
C57 C 0.1069(3) 0.4193(2) 0.25724(12) 0.0211(7) Uani 1 1 d . A .
C58 C 0.0947(3) 0.4903(2) 0.22817(13) 0.0260(7) Uani 1 1 d . . .
C59 C -0.0209(3) 0.5145(2) 0.21818(15) 0.0349(9) Uani 1 1 d . A .
H59A H -0.0311 0.5618 0.1986 0.042 Uiso 1 1 calc R . .
C60 C -0.1220(3) 0.4739(2) 0.23504(15) 0.0353(9) Uani 1 1 d . . .
C61 C -0.1063(3) 0.4042(2) 0.26335(14) 0.0314(8) Uani 1 1 d . A .
H61A H -0.1737 0.3752 0.2754 0.038 Uiso 1 1 calc R . .
C62 C 0.0510(3) 0.3410(2) 0.37722(12) 0.0232(7) Uani 1 1 d . A .
H62A H 0.0748 0.3171 0.4078 0.028 Uiso 1 1 calc R . .
H62B H -0.0367 0.3425 0.3776 0.028 Uiso 1 1 calc R . .
C63 C 0.0951(3) 0.4264(2) 0.37187(12) 0.0227(7) Uani 1 1 d . . .
C64 C 0.2169(3) 0.44153(19) 0.37457(11) 0.0199(6) Uani 1 1 d . A .
C65 C 0.2597(3) 0.5190(2) 0.37727(12) 0.0218(7) Uani 1 1 d . . .
C66 C 0.1766(3) 0.5804(2) 0.37439(14) 0.0291(8) Uani 1 1 d . A .
H66A H 0.2031 0.6336 0.3759 0.035 Uiso 1 1 calc R . .
C67 C 0.0558(3) 0.5678(2) 0.36941(15) 0.0312(8) Uani 1 1 d . . .
C68 C 0.0163(3) 0.4901(2) 0.36903(13) 0.0267(7) Uani 1 1 d . A .
H68A H -0.0660 0.4805 0.3668 0.032 Uiso 1 1 calc R . .
C69 C 0.0768(3) 0.2011(2) 0.35937(12) 0.0219(7) Uani 1 1 d . A .
H69A H -0.0092 0.1909 0.3640 0.026 Uiso 1 1 calc R . .
H69B H 0.1072 0.1665 0.3353 0.026 Uiso 1 1 calc R . .
C70 C 0.1363(3) 0.17630(19) 0.40390(12) 0.0215(7) Uani 1 1 d . . .
C71 C 0.2604(3) 0.18054(18) 0.40637(12) 0.0197(6) Uani 1 1 d . A .
C72 C 0.3180(3) 0.15539(19) 0.44754(12) 0.0203(7) Uani 1 1 d . . .
C73 C 0.2446(3) 0.1249(2) 0.48457(12) 0.0267(7) Uani 1 1 d . A .
H73A H 0.2809 0.1067 0.5126 0.032 Uiso 1 1 calc R . .
C74 C 0.1216(3) 0.1193(2) 0.48309(13) 0.0305(8) Uani 1 1 d . . .
C75 C 0.0689(3) 0.1456(2) 0.44211(13) 0.0276(8) Uani 1 1 d . A .
H75A H -0.0148 0.1425 0.4401 0.033 Uiso 1 1 calc R . .
C76 C 0.2002(3) 0.5409(2) 0.20850(12) 0.0236(7) Uani 1 1 d . A .
C77 C 0.2688(4) 0.6604(2) 0.15567(14) 0.0344(9) Uani 1 1 d . A .
H77A H 0.2412 0.7046 0.1335 0.041 Uiso 1 1 calc R . .
C78 C 0.3994(4) 0.5397(2) 0.16498(14) 0.0335(9) Uani 1 1 d . A .
H78A H 0.4583 0.5051 0.1490 0.040 Uiso 1 1 calc R . .
C79 C 0.3685(3) 0.6281(2) 0.23036(13) 0.0276(8) Uani 1 1 d . A .
H79A H 0.4069 0.6510 0.2569 0.033 Uiso 1 1 calc R . .
C80 C 0.1618(3) 0.6102(2) 0.17419(14) 0.0325(8) Uani 1 1 d . . .
H80A H 0.1223 0.5885 0.1479 0.039 Uiso 1 1 calc R A .
H80B H 0.1039 0.6447 0.1900 0.039 Uiso 1 1 calc R . .
C81 C 0.2609(3) 0.5777(2) 0.24844(12) 0.0251(7) Uani 1 1 d . . .
H81A H 0.2873 0.5346 0.2710 0.030 Uiso 1 1 calc R A .
H81B H 0.2033 0.6117 0.2646 0.030 Uiso 1 1 calc R . .
C82 C 0.3585(4) 0.6079(3) 0.13061(14) 0.0404(10) Uani 1 1 d . . .
H82A H 0.4274 0.6401 0.1187 0.048 Uiso 1 1 calc R A .
H82B H 0.3213 0.5856 0.1040 0.048 Uiso 1 1 calc R . .
C83 C 0.4572(3) 0.5752(2) 0.20578(14) 0.0316(8) Uani 1 1 d . . .
H83A H 0.4847 0.5317 0.2279 0.038 Uiso 1 1 calc R A .
H83B H 0.5270 0.6071 0.1943 0.038 Uiso 1 1 calc R . .
C84 C 0.2917(3) 0.4898(2) 0.18247(13) 0.0284(8) Uani 1 1 d . . .
H84A H 0.3180 0.4445 0.2035 0.034 Uiso 1 1 calc R A .
H84B H 0.2540 0.4680 0.1558 0.034 Uiso 1 1 calc R . .
C85 C 0.3277(3) 0.6957(2) 0.19598(14) 0.0323(8) Uani 1 1 d . . .
H85A H 0.2708 0.7308 0.2117 0.039 Uiso 1 1 calc R A .
H85B H 0.3967 0.7281 0.1843 0.039 Uiso 1 1 calc R . .
C86 C -0.2438(4) 0.5036(3) 0.2218(2) 0.0549(14) Uani 1 1 d . A .
H86A H -0.3023 0.4849 0.2459 0.082 Uiso 1 1 calc R . .
H86B H -0.2638 0.4832 0.1923 0.082 Uiso 1 1 calc R . .
H86C H -0.2444 0.5620 0.2187 0.082 Uiso 1 1 calc R . .
C87 C 0.3912(3) 0.5341(2) 0.38490(13) 0.0242(7) Uani 1 1 d . A .
C88 C 0.6029(4) 0.5256(3) 0.35266(16) 0.0434(11) Uani 1 1 d . A .
H88A H 0.6534 0.5104 0.3255 0.052 Uiso 1 1 calc R . .
C89 C 0.5625(3) 0.5002(2) 0.43786(14) 0.0320(8) Uani 1 1 d . A .
H89A H 0.5859 0.4673 0.4663 0.038 Uiso 1 1 calc R . .
C90 C 0.5437(4) 0.6374(3) 0.4018(2) 0.0568(15) Uani 1 1 d . A .
H90A H 0.5547 0.6952 0.4062 0.068 Uiso 1 1 calc R . .
C91 C 0.4712(3) 0.5110(3) 0.34388(14) 0.0344(9) Uani 1 1 d . . .
H91A H 0.4483 0.5427 0.3154 0.041 Uiso 1 1 calc R A .
H91B H 0.4599 0.4539 0.3391 0.041 Uiso 1 1 calc R . .
C92 C 0.4119(4) 0.6230(2) 0.39217(19) 0.0436(11) Uani 1 1 d . . .
H92A H 0.3614 0.6389 0.4187 0.052 Uiso 1 1 calc R A .
H92B H 0.3892 0.6562 0.3642 0.052 Uiso 1 1 calc R . .
C93 C 0.6380(3) 0.4756(2) 0.39637(15) 0.0349(9) Uani 1 1 d . . .
H93A H 0.6261 0.4184 0.3923 0.042 Uiso 1 1 calc R A .
H93B H 0.7229 0.4837 0.4019 0.042 Uiso 1 1 calc R . .
C94 C 0.5804(4) 0.5885(3) 0.4449(2) 0.0508(13) Uani 1 1 d . . .
H94A H 0.5318 0.6039 0.4720 0.061 Uiso 1 1 calc R A .
H94B H 0.6647 0.5984 0.4507 0.061 Uiso 1 1 calc R . .
C95 C 0.4314(3) 0.4865(2) 0.42935(12) 0.0254(7) Uani 1 1 d . . .
H95A H 0.3826 0.5027 0.4562 0.030 Uiso 1 1 calc R A .
H95B H 0.4185 0.4289 0.4265 0.030 Uiso 1 1 calc R . .
C96 C 0.6191(4) 0.6153(3) 0.3598(2) 0.0624(17) Uani 1 1 d . . .
H96A H 0.7036 0.6260 0.3648 0.075 Uiso 1 1 calc R A .
H96B H 0.5948 0.6480 0.3319 0.075 Uiso 1 1 calc R . .
C97 C -0.0297(4) 0.6376(3) 0.3658(2) 0.0523(13) Uani 1 1 d . A .
H97A H -0.0786 0.6381 0.3945 0.078 Uiso 1 1 calc R . .
H97B H -0.0808 0.6327 0.3396 0.078 Uiso 1 1 calc R . .
H97C H 0.0148 0.6875 0.3612 0.078 Uiso 1 1 calc R . .
C98 C 0.4519(3) 0.16317(19) 0.45309(11) 0.0192(6) Uani 1 1 d . A .
C99 C 0.6590(3) 0.1343(2) 0.42071(12) 0.0249(7) Uani 1 1 d . A .
H99A H 0.7046 0.1093 0.3952 0.030 Uiso 1 1 calc R . .
C100 C 0.6242(3) 0.1329(2) 0.50626(12) 0.0261(7) Uani 1 1 d . A .
H10A H 0.6461 0.1063 0.5369 0.031 Uiso 1 1 calc R . .
C101 C 0.6187(3) 0.2620(2) 0.45821(14) 0.0300(8) Uani 1 1 d . A .
H10B H 0.6382 0.3200 0.4571 0.036 Uiso 1 1 calc R . .
C102 C 0.5251(3) 0.1231(2) 0.41484(12) 0.0219(7) Uani 1 1 d . . .
H10C H 0.5071 0.0654 0.4165 0.026 Uiso 1 1 calc R A .
H10D H 0.5028 0.1468 0.3840 0.026 Uiso 1 1 calc R . .
C103 C 0.4851(3) 0.2524(2) 0.45164(13) 0.0256(7) Uani 1 1 d . . .
H10E H 0.4635 0.2793 0.4215 0.031 Uiso 1 1 calc R A .
H10F H 0.4398 0.2782 0.4765 0.031 Uiso 1 1 calc R . .
C104 C 0.6943(3) 0.0942(2) 0.46756(12) 0.0251(7) Uani 1 1 d . . .
H10G H 0.6769 0.0365 0.4689 0.030 Uiso 1 1 calc R A .
H10H H 0.7803 0.1006 0.4715 0.030 Uiso 1 1 calc R . .
C105 C 0.6540(4) 0.2214(2) 0.50503(14) 0.0336(9) Uani 1 1 d . . .
H10I H 0.7400 0.2279 0.5091 0.040 Uiso 1 1 calc R A .
H10J H 0.6104 0.2463 0.5306 0.040 Uiso 1 1 calc R . .
C106 C 0.4908(3) 0.1240(2) 0.50034(12) 0.0249(7) Uani 1 1 d . . .
H10K H 0.4468 0.1491 0.5257 0.030 Uiso 1 1 calc R A .
H10L H 0.4707 0.0666 0.5025 0.030 Uiso 1 1 calc R . .
C107 C 0.6881(3) 0.2234(2) 0.41914(13) 0.0300(8) Uani 1 1 d . . .
H10M H 0.7742 0.2302 0.4227 0.036 Uiso 1 1 calc R A .
H10N H 0.6668 0.2497 0.3888 0.036 Uiso 1 1 calc R . .
C108 C 0.0480(4) 0.0900(3) 0.52540(15) 0.0445(11) Uani 1 1 d . A .
H10O H -0.0198 0.0601 0.5158 0.067 Uiso 1 1 calc R . .
H10P H 0.0194 0.1357 0.5419 0.067 Uiso 1 1 calc R . .
H10Q H 0.0966 0.0552 0.5459 0.067 Uiso 1 1 calc R . .
C201 C 0.9162(8) 0.7095(7) 0.0849(4) 0.093(3) Uani 0.691(5) 1 d PDU B 1
H201 H 0.9285 0.6794 0.1134 0.112 Uiso 0.691(5) 1 calc PR B 1
C202 C 1.0129(7) 0.7310(6) 0.0558(3) 0.072(2) Uani 0.691(5) 1 d PDU B 1
H202 H 1.0902 0.7114 0.0624 0.087 Uiso 0.691(5) 1 calc PR B 1
C203 C 0.9943(7) 0.7799(5) 0.0184(3) 0.0579(18) Uani 0.691(5) 1 d PDU B 1
H203 H 1.0592 0.7984 -0.0011 0.070 Uiso 0.691(5) 1 calc PR B 1
C204 C 0.8814(7) 0.8034(5) 0.0083(3) 0.065(2) Uani 0.691(5) 1 d PDU B 1
H204 H 0.8697 0.8386 -0.0184 0.078 Uiso 0.691(5) 1 calc PR B 1
C205 C 0.7872(7) 0.7791(5) 0.0343(3) 0.067(2) Uani 0.691(5) 1 d PDU B 1
H205 H 0.7101 0.7958 0.0254 0.081 Uiso 0.691(5) 1 calc PR B 1
C206 C 0.8000(8) 0.7315(7) 0.0727(4) 0.087(3) Uani 0.691(5) 1 d PDU B 1
C207 C 0.6947(10) 0.6986(10) 0.1071(5) 0.128(5) Uani 0.691(5) 1 d PDU B 1
H20A H 0.7251 0.6863 0.1381 0.192 Uiso 0.691(5) 1 calc PR B 1
H20B H 0.6626 0.6501 0.0957 0.192 Uiso 0.691(5) 1 calc PR B 1
H20C H 0.6319 0.7391 0.1085 0.192 Uiso 0.691(5) 1 calc PR B 1
C211 C 0.9155(19) 0.5300(11) 0.0648(5) 0.125(6) Uani 0.309(5) 1 d PGDU B 2
H211 H 0.9082 0.5342 0.0974 0.150 Uiso 0.309(5) 1 calc PR B 2
C212 C 1.0142(17) 0.4926(12) 0.0458(7) 0.116(6) Uani 0.309(5) 1 d PGDU B 2
H212 H 1.0745 0.4713 0.0653 0.139 Uiso 0.309(5) 1 calc PR B 2
C213 C 1.0248(16) 0.4864(14) -0.0018(7) 0.112(6) Uani 0.309(5) 1 d PGDU B 2
H213 H 1.0922 0.4609 -0.0148 0.135 Uiso 0.309(5) 1 calc PR B 2
C214 C 0.9366(19) 0.5176(13) -0.0304(5) 0.116(5) Uani 0.309(5) 1 d PGDU B 2
H214 H 0.9438 0.5133 -0.0629 0.139 Uiso 0.309(5) 1 calc PR B 2
C215 C 0.8378(15) 0.5549(9) -0.0113(7) 0.098(5) Uani 0.309(5) 1 d PGDU B 2
H215 H 0.7776 0.5762 -0.0308 0.118 Uiso 0.309(5) 1 calc PR B 2
C216 C 0.8273(15) 0.5612(10) 0.0363(8) 0.121(5) Uani 0.309(5) 1 d PGDU B 2
C217 C 0.734(3) 0.607(2) 0.0702(13) 0.190(11) Uani 0.309(5) 1 d PDU B 2
H21B H 0.7036 0.5690 0.0950 0.284 Uiso 0.309(5) 1 calc PR B 2
H21C H 0.6680 0.6290 0.0521 0.284 Uiso 0.309(5) 1 calc PR B 2
H21D H 0.7749 0.6503 0.0838 0.284 Uiso 0.309(5) 1 calc PR B 2
C301 C 0.7825(4) 0.8294(3) 0.19014(17) 0.089(2) Uani 1 1 d GU . .
H301 H 0.7787 0.8681 0.1646 0.107 Uiso 1 1 calc R . .
C302 C 0.6795(3) 0.8057(3) 0.2149(2) 0.093(2) Uani 1 1 d GU . .
H302 H 0.6053 0.8283 0.2064 0.112 Uiso 1 1 calc R . .
C303 C 0.6851(4) 0.7490(4) 0.25228(19) 0.125(3) Uani 1 1 d GU . .
H303 H 0.6147 0.7329 0.2692 0.150 Uiso 1 1 calc R . .
C304 C 0.7938(6) 0.7159(4) 0.26483(18) 0.135(3) Uani 1 1 d GU . .
H304 H 0.7976 0.6772 0.2904 0.163 Uiso 1 1 calc R . .
C305 C 0.8968(4) 0.7396(3) 0.2400(2) 0.113(2) Uani 1 1 d GU . .
H305 H 0.9710 0.7169 0.2486 0.136 Uiso 1 1 calc R . .
C306 C 0.8911(4) 0.7963(3) 0.2027(2) 0.0890(19) Uani 1 1 d GU . .
C307 C 0.9987(8) 0.8216(6) 0.1799(4) 0.136(4) Uani 1 1 d U . .
H30C H 0.9950 0.8141 0.1467 0.204 Uiso 1 1 calc R . .
H30D H 1.0647 0.7900 0.1929 0.204 Uiso 1 1 calc R . .
H30E H 1.0110 0.8781 0.1842 0.204 Uiso 1 1 calc R . .
C401 C 0.8957(12) 0.6598(9) 0.4998(4) 0.088(3) Uani 0.50 1 d PDU . .
H40C H 0.9142 0.7127 0.5095 0.132 Uiso 0.50 1 calc PR . .
H40D H 0.8357 0.6347 0.5213 0.132 Uiso 0.50 1 calc PR . .
H40E H 0.8651 0.6650 0.4684 0.132 Uiso 0.50 1 calc PR . .
C402 C 1.0030(12) 0.6105(5) 0.5000(4) 0.070(2) Uani 0.50 1 d PDU . .
H40F H 1.0484 0.6157 0.5282 0.084 Uiso 0.50 1 calc PR . .
H40G H 1.0548 0.6233 0.4722 0.084 Uiso 0.50 1 calc PR . .
C403 C 0.9437(8) 0.5221(5) 0.4995(3) 0.058(2) Uani 0.50 1 d PDU . .
H40H H 0.8920 0.5084 0.5273 0.070 Uiso 0.50 1 calc PR . .
H40I H 0.9001 0.5156 0.4710 0.070 Uiso 0.50 1 calc PR . .

loop_
_atom_site_aniso_label
_atom_site_aniso_U_11
_atom_site_aniso_U_22
_atom_site_aniso_U_33
_atom_site_aniso_U_23
_atom_site_aniso_U_13
_atom_site_aniso_U_12
U1 0.01274(10) 0.02020(15) 0.01287(9) 0.00150(10) 0.00013(7) -0.00017(9)
U2 0.01307(10) 0.01609(12) 0.01661(15) 0.00186(9) -0.00039(9) -0.00013(8)
U1A 0.0183(15) 0.0162(19) 0.0218(13) -0.0002(13) 0.0069(10) 0.0033(12)
U2A 0.0198(14) 0.0262(19) 0.018(2) -0.0019(13) 0.0005(14) 0.0026(12)
Se1 0.0146(3) 0.0203(2) 0.0222(3) -0.0031(2) -0.00259(19) 0.00068(18)
Se2 0.02134(18) 0.02482(19) 0.01808(18) 0.00056(13) -0.00423(13) 0.00289(14)
Se3 0.01862(17) 0.02008(18) 0.02018(18) 0.00007(13) 0.00313(13) -0.00314(13)
Se4 0.0152(3) 0.0227(3) 0.0183(4) -0.0028(4) -0.0007(4) -0.00065(18)
Se1A 0.048(8) 0.083(10) 0.061(8) 0.012(6) -0.008(5) 0.009(6)
Se2A 0.022(4) 0.025(4) 0.027(7) -0.012(6) -0.004(6) 0.000(3)
N1 0.0157(13) 0.0296(15) 0.0160(13) -0.0008(11) -0.0020(10) -0.0031(11)
N2 0.0170(13) 0.0184(13) 0.0233(14) 0.0004(11) -0.0016(11) -0.0027(10)
O1 0.0151(10) 0.0208(11) 0.0167(11) -0.0002(9) 0.0002(8) 0.0013(9)
O2 0.0163(11) 0.0418(15) 0.0164(11) -0.0068(10) 0.0016(9) -0.0019(10)
O3 0.0166(11) 0.0285(12) 0.0200(12) 0.0027(10) 0.0016(9) -0.0043(9)
O4 0.0161(11) 0.0223(12) 0.0235(12) 0.0035(9) -0.0033(9) -0.0003(9)
O5 0.0192(12) 0.0198(12) 0.0402(15) -0.0038(10) -0.0081(10) 0.0028(9)
O6 0.0181(11) 0.0165(11) 0.0186(11) 0.0006(9) 0.0007(9) -0.0003(8)
C1 0.0171(15) 0.0287(17) 0.0142(15) -0.0027(13) -0.0022(12) -0.0016(13)
C2 0.0198(15) 0.0218(16) 0.0144(14) -0.0055(12) -0.0006(12) -0.0003(12)
C3 0.0195(15) 0.0178(15) 0.0155(15) -0.0021(12) 0.0004(12) 0.0029(12)
C4 0.0175(15) 0.0179(15) 0.0208(16) -0.0023(12) -0.0001(12) 0.0027(12)
C5 0.0247(18) 0.0181(16) 0.036(2) 0.0029(14) -0.0052(15) -0.0010(13)
C6 0.0245(18) 0.0227(17) 0.038(2) -0.0001(15) -0.0092(15) 0.0044(14)
C7 0.0176(16) 0.0280(18) 0.0273(18) -0.0057(14) -0.0048(13) 0.0031(13)
C8 0.0163(16) 0.039(2) 0.0200(16) -0.0063(14) -0.0017(13) 0.0006(14)
C9 0.0180(16) 0.0369(19) 0.0175(16) -0.0045(14) -0.0019(12) -0.0023(14)
C10 0.0173(15) 0.0300(18) 0.0162(15) -0.0024(13) 0.0025(12) -0.0010(13)
C11 0.0180(15) 0.0246(16) 0.0160(15) -0.0008(12) -0.0005(12) -0.0004(13)
C12 0.0215(16) 0.0310(18) 0.0150(15) -0.0023(13) 0.0005(12) -0.0030(14)
C13 0.0205(17) 0.040(2) 0.0187(16) -0.0051(15) 0.0031(13) -0.0026(15)
C14 0.0153(15) 0.040(2) 0.0235(17) -0.0039(15) 0.0013(13) -0.0031(14)
C15 0.0173(15) 0.0350(19) 0.0175(16) -0.0001(14) -0.0032(12) -0.0076(14)
C16 0.0207(17) 0.038(2) 0.0190(16) -0.0003(14) -0.0002(13) -0.0070(15)
C17 0.0193(16) 0.0316(18) 0.0205(16) -0.0012(14) 0.0010(13) -0.0086(14)
C18 0.0226(17) 0.036(2) 0.0186(16) 0.0044(14) -0.0021(13) -0.0079(15)
C19 0.030(2) 0.055(3) 0.0198(18) 0.0057(17) 0.0024(15) -0.0162(18)
C20 0.0247(19) 0.063(3) 0.0242(19) 0.0022(18) 0.0019(15) -0.0153(19)
C21 0.0204(17) 0.053(2) 0.0230(18) 0.0000(17) -0.0040(14) -0.0100(17)
C22 0.0174(15) 0.0160(14) 0.0176(15) -0.0004(12) 0.0000(12) -0.0002(12)
C23 0.0270(19) 0.048(2) 0.0194(17) -0.0017(16) -0.0052(14) -0.0127(17)
C24 0.0240(17) 0.0203(16) 0.0280(18) 0.0030(14) 0.0020(14) -0.0049(13)
C25 0.0190(17) 0.0223(17) 0.040(2) 0.0001(15) 0.0051(15) 0.0017(13)
C26 0.0234(17) 0.0355(19) 0.0173(16) -0.0033(14) 0.0019(13) -0.0067(14)
C27 0.0198(16) 0.0173(15) 0.0248(17) -0.0038(13) 0.0026(13) -0.0016(12)
C28 0.0282(19) 0.035(2) 0.032(2) -0.0072(16) -0.0002(15) -0.0110(16)
C29 0.0196(16) 0.0339(19) 0.0246(17) -0.0002(15) 0.0053(13) -0.0064(14)
C30 0.0223(17) 0.0185(16) 0.0283(18) 0.0023(13) -0.0008(14) 0.0003(13)
C31 0.0192(17) 0.035(2) 0.044(2) 0.0159(17) -0.0053(16) -0.0049(15)
C32 0.027(2) 0.027(2) 0.075(3) 0.007(2) -0.018(2) 0.0039(16)
C33 0.0173(15) 0.0249(16) 0.0147(15) -0.0024(12) -0.0006(12) -0.0022(12)
C34 0.0242(17) 0.038(2) 0.0174(16) -0.0049(14) -0.0034(13) -0.0058(15)
C35 0.0210(16) 0.0268(17) 0.0227(17) 0.0024(14) -0.0008(13) -0.0053(13)
C36 0.0196(16) 0.0275(18) 0.0273(18) 0.0008(14) -0.0030(13) 0.0016(13)
C37 0.0207(16) 0.0341(19) 0.0172(16) -0.0041(14) -0.0012(13) -0.0038(14)
C38 0.0193(16) 0.0238(17) 0.0232(17) 0.0022(13) -0.0033(13) -0.0028(13)
C39 0.0261(18) 0.0309(19) 0.0298(19) -0.0054(15) -0.0030(15) -0.0086(15)
C40 0.0184(16) 0.035(2) 0.0250(18) -0.0015(15) -0.0009(13) -0.0019(14)
C41 0.0218(16) 0.0243(17) 0.0175(15) 0.0023(13) -0.0004(12) 0.0002(13)
C42 0.0197(17) 0.040(2) 0.0238(18) 0.0056(15) -0.0071(13) -0.0039(15)
C43 0.0212(18) 0.071(3) 0.0259(19) -0.013(2) 0.0068(15) -0.0068(19)
C44 0.0273(18) 0.0312(18) 0.0158(16) 0.0066(14) -0.0011(13) -0.0090(15)
C45 0.040(2) 0.031(2) 0.0251(19) 0.0043(15) -0.0029(16) 0.0034(17)
C46 0.047(2) 0.045(2) 0.0234(19) 0.0147(17) -0.0035(17) -0.015(2)
C47 0.0303(19) 0.0330(19) 0.0212(17) -0.0003(15) -0.0032(14) -0.0071(15)
C48 0.039(2) 0.0269(18) 0.0177(16) 0.0016(14) -0.0023(15) -0.0047(15)
C49 0.0245(17) 0.0326(19) 0.0176(16) 0.0015(14) -0.0010(13) -0.0035(14)
C50 0.057(3) 0.032(2) 0.030(2) 0.0116(17) -0.0132(19) -0.0055(19)
C51 0.038(2) 0.048(2) 0.0172(17) 0.0038(16) -0.0033(15) -0.0037(18)
C52 0.038(2) 0.046(2) 0.0212(18) 0.0115(17) -0.0027(16) -0.0141(18)
C53 0.0296(19) 0.034(2) 0.0237(18) 0.0078(15) -0.0049(15) -0.0005(15)
C54 0.027(2) 0.098(4) 0.034(2) 0.012(2) 0.0020(18) -0.019(2)
C55 0.0146(15) 0.0239(17) 0.0285(18) 0.0002(14) -0.0051(13) -0.0050(13)
C56 0.0176(16) 0.0248(17) 0.0291(18) 0.0001(14) -0.0054(13) -0.0013(13)
C57 0.0174(15) 0.0240(16) 0.0219(16) 0.0005(13) -0.0065(12) 0.0005(13)
C58 0.0205(17) 0.0291(18) 0.0281(18) 0.0034(15) -0.0076(14) -0.0018(14)
C59 0.0236(19) 0.035(2) 0.044(2) 0.0141(18) -0.0131(16) 0.0021(16)
C60 0.0198(18) 0.039(2) 0.046(2) 0.0120(18) -0.0117(16) -0.0009(16)
C61 0.0164(16) 0.035(2) 0.042(2) 0.0016(17) -0.0072(15) -0.0044(15)
C62 0.0175(16) 0.0243(17) 0.0278(18) -0.0015(14) 0.0009(13) -0.0025(13)
C63 0.0192(16) 0.0233(17) 0.0256(17) -0.0016(13) -0.0034(13) -0.0004(13)
C64 0.0193(16) 0.0184(15) 0.0220(16) -0.0003(12) -0.0038(12) 0.0032(12)
C65 0.0205(16) 0.0204(16) 0.0241(17) 0.0016(13) -0.0043(13) 0.0017(13)
C66 0.0282(19) 0.0170(16) 0.042(2) -0.0014(15) -0.0037(16) 0.0029(14)
C67 0.0230(18) 0.0228(18) 0.048(2) -0.0013(16) -0.0044(16) 0.0077(14)
C68 0.0166(16) 0.0271(18) 0.037(2) -0.0028(15) -0.0021(14) 0.0031(13)
C69 0.0153(15) 0.0209(16) 0.0294(18) -0.0002(13) -0.0017(13) -0.0049(12)
C70 0.0207(16) 0.0179(15) 0.0259(17) -0.0008(13) 0.0003(13) -0.0009(12)
C71 0.0217(16) 0.0144(14) 0.0224(16) 0.0004(12) 0.0038(13) -0.0002(12)
C72 0.0226(16) 0.0156(15) 0.0222(16) 0.0008(12) 0.0023(13) 0.0036(12)
C73 0.0276(18) 0.0305(19) 0.0204(17) 0.0048(14) 0.0045(14) 0.0043(15)
C74 0.0274(19) 0.033(2) 0.0293(19) 0.0082(16) 0.0086(15) -0.0001(15)
C75 0.0182(16) 0.0305(19) 0.032(2) 0.0071(15) 0.0048(14) -0.0015(14)
C76 0.0214(16) 0.0234(17) 0.0249(17) 0.0085(14) -0.0049(13) -0.0003(13)
C77 0.033(2) 0.033(2) 0.034(2) 0.0169(17) -0.0054(16) -0.0013(16)
C78 0.032(2) 0.032(2) 0.034(2) 0.0063(16) 0.0078(16) 0.0009(16)
C79 0.0271(18) 0.0242(17) 0.0309(19) 0.0057(15) -0.0066(15) -0.0034(14)
C80 0.0285(19) 0.034(2) 0.033(2) 0.0132(16) -0.0093(16) -0.0007(16)
C81 0.0257(18) 0.0251(17) 0.0236(17) 0.0057(14) -0.0031(14) 0.0005(14)
C82 0.047(3) 0.045(2) 0.027(2) 0.0114(18) 0.0018(18) -0.010(2)
C83 0.0226(18) 0.0292(19) 0.041(2) 0.0110(16) -0.0002(16) -0.0013(15)
C84 0.0305(19) 0.0258(18) 0.0279(19) 0.0037(15) 0.0001(15) -0.0001(15)
C85 0.0292(19) 0.0251(18) 0.041(2) 0.0105(16) -0.0009(16) -0.0022(15)
C86 0.022(2) 0.055(3) 0.084(4) 0.026(3) -0.016(2) -0.001(2)
C87 0.0198(16) 0.0181(16) 0.0345(19) 0.0022(14) -0.0067(14) -0.0015(13)
C88 0.0206(19) 0.064(3) 0.043(2) 0.016(2) 0.0006(17) -0.0048(19)
C89 0.030(2) 0.0293(19) 0.038(2) -0.0063(16) -0.0148(16) -0.0004(15)
C90 0.038(3) 0.024(2) 0.109(5) 0.001(2) -0.021(3) -0.0130(18)
C91 0.0231(18) 0.050(2) 0.029(2) 0.0096(17) -0.0046(15) -0.0025(17)
C92 0.031(2) 0.0208(19) 0.079(3) 0.004(2) -0.019(2) -0.0041(16)
C93 0.0216(18) 0.036(2) 0.047(2) 0.0008(18) -0.0112(16) 0.0004(16)
C94 0.037(2) 0.039(2) 0.080(4) -0.019(2) -0.024(2) -0.0050(19)
C95 0.0250(18) 0.0261(18) 0.0258(18) -0.0048(14) -0.0056(14) 0.0012(14)
C96 0.032(2) 0.058(3) 0.092(4) 0.037(3) -0.017(3) -0.022(2)
C97 0.029(2) 0.029(2) 0.099(4) -0.005(2) -0.006(2) 0.0112(18)
C98 0.0226(16) 0.0169(15) 0.0176(15) 0.0007(12) 0.0010(12) 0.0026(12)
C99 0.0222(17) 0.0330(19) 0.0198(16) -0.0041(14) 0.0018(13) 0.0000(14)
C100 0.0278(18) 0.0318(19) 0.0181(16) 0.0024(14) -0.0036(13) 0.0063(15)
C101 0.034(2) 0.0178(16) 0.039(2) 0.0013(15) -0.0155(16) -0.0028(14)
C102 0.0208(16) 0.0249(17) 0.0201(16) -0.0035(13) 0.0001(13) 0.0017(13)
C103 0.0341(19) 0.0167(16) 0.0261(18) 0.0001(13) -0.0082(15) 0.0033(14)
C104 0.0234(17) 0.0240(17) 0.0275(18) 0.0003(14) -0.0027(14) 0.0037(14)
C105 0.037(2) 0.035(2) 0.030(2) -0.0075(16) -0.0150(16) 0.0040(17)
C106 0.0268(18) 0.0266(17) 0.0198(16) 0.0045(13) 0.0033(13) 0.0076(14)
C107 0.0231(18) 0.037(2) 0.0283(19) 0.0115(16) -0.0059(14) -0.0080(15)
C108 0.029(2) 0.067(3) 0.033(2) 0.016(2) 0.0097(17) -0.004(2)
C201 0.066(4) 0.139(6) 0.073(5) 0.011(5) -0.020(4) 0.000(5)
C202 0.046(4) 0.107(5) 0.064(4) 0.000(4) -0.005(3) 0.007(4)
C203 0.055(4) 0.056(4) 0.064(4) -0.018(3) 0.000(3) 0.002(3)
C204 0.070(4) 0.051(4) 0.077(4) -0.016(3) -0.023(4) 0.004(3)
C205 0.055(4) 0.073(4) 0.080(4) -0.033(4) -0.024(4) 0.018(3)
C206 0.057(4) 0.129(5) 0.078(5) -0.020(4) -0.005(4) -0.001(4)
C207 0.072(7) 0.218(12) 0.096(8) -0.023(8) 0.007(6) -0.025(8)
C211 0.128(8) 0.101(8) 0.149(8) -0.016(6) -0.014(7) -0.035(6)
C212 0.119(8) 0.088(7) 0.141(8) -0.011(7) -0.002(7) -0.036(6)
C213 0.119(8) 0.086(7) 0.132(8) -0.004(6) -0.009(7) -0.043(6)
C214 0.128(8) 0.082(7) 0.134(8) 0.007(6) 0.006(7) -0.041(6)
C215 0.099(7) 0.065(7) 0.129(8) 0.009(6) 0.003(6) -0.036(6)
C216 0.121(8) 0.093(7) 0.151(8) -0.008(6) -0.010(6) -0.026(6)
C217 0.183(16) 0.175(16) 0.208(16) 0.008(14) -0.009(14) -0.025(14)
C301 0.067(3) 0.075(4) 0.118(4) 0.028(3) 0.012(3) 0.017(3)
C302 0.082(4) 0.098(4) 0.098(4) 0.010(4) -0.012(4) 0.009(4)
C303 0.103(5) 0.162(6) 0.104(5) 0.019(4) 0.008(4) 0.010(5)
C304 0.109(5) 0.176(6) 0.116(5) 0.026(5) -0.016(4) 0.029(5)
C305 0.114(5) 0.130(5) 0.092(5) 0.013(4) -0.012(4) 0.004(4)
C306 0.071(4) 0.064(3) 0.129(5) -0.001(3) 0.017(4) 0.006(3)
C307 0.093(6) 0.102(6) 0.209(10) 0.003(6) 0.032(6) -0.006(5)
C401 0.108(7) 0.111(7) 0.048(5) -0.012(5) -0.012(5) -0.039(6)
C402 0.095(4) 0.077(4) 0.038(3) -0.006(3) -0.003(3) -0.005(3)
C403 0.081(4) 0.073(4) 0.021(3) -0.006(3) -0.010(3) -0.006(3)

loop_
_atom_type_symbol
_atom_type_description
_atom_type_scat_dispersion_real
_atom_type_scat_dispersion_imag
_atom_type_scat_source
C C 0.0033 0.0016 'International Tables Vol C Tables 4.2.6.8 and 6.1.1.4'
H H 0.0000 0.0000 'International Tables Vol C Tables 4.2.6.8 and 6.1.1.4'
N N 0.0061 0.0033 'International Tables Vol C Tables 4.2.6.8 and 6.1.1.4'
O O 0.0106 0.0060 'International Tables Vol C Tables 4.2.6.8 and 6.1.1.4'
Se Se -0.0929 2.2259 'International Tables Vol C Tables 4.2.6.8 and 6.1.1.4'
U U -9.6767 9.6646 'International Tables Vol C Tables 4.2.6.8 and 6.1.1.4'

loop_
_geom_angle_atom_site_label_1
_geom_angle_atom_site_label_2
_geom_angle_atom_site_label_3
_geom_angle
_geom_angle_site_symmetry_1
O2 U1 O1 86.12(9) .
O2 U1 O3 93.29(9) .
O1 U1 O3 152.28(9) .
O2 U1 N1 79.09(9) .
O1 U1 N1 77.65(8) .
O3 U1 N1 75.05(9) .
O2 U1 Se4 166.49(7) .
O1 U1 Se4 84.77(7) .
O3 U1 Se4 90.15(7) .
N1 U1 Se4 89.21(7) .
O2 U1 Se1 109.60(6) .
O1 U1 Se1 84.69(6) .
O3 U1 Se1 121.17(7) .
N1 U1 Se1 159.84(6) .
Se4 U1 Se1 79.47(3) .
O2 U1 Se2 118.00(7) .
O1 U1 Se2 127.00(6) .
O3 U1 Se2 77.37(7) .
N1 U1 Se2 148.31(7) .
Se4 U1 Se2 75.50(3) .
Se1 U1 Se2 43.88(2) .
O5 U2 O6 84.48(9) .
O5 U2 O4 95.12(9) .
O6 U2 O4 152.52(9) .
O5 U2 N2 78.12(9) .
O6 U2 N2 77.81(9) .
O4 U2 N2 75.25(9) .
O5 U2 Se1 165.16(7) .
O6 U2 Se1 84.18(6) .
O4 U2 Se1 90.56(7) .
N2 U2 Se1 90.14(7) .
O5 U2 C64 22.00(9) .
O6 U2 C64 101.48(9) .
O4 U2 C64 73.59(9) .
N2 U2 C64 68.71(9) .
Se1 U2 C64 155.99(7) .
O5 U2 Se4 109.01(7) .
O6 U2 Se4 84.70(6) .
O4 U2 Se4 120.87(7) .
N2 U2 Se4 160.46(7) .
Se1 U2 Se4 79.40(3) .
C64 U2 Se4 124.11(7) .
O5 U2 Se3 119.24(7) .
O6 U2 Se3 126.72(6) .
O4 U2 Se3 77.24(6) .
N2 U2 Se3 148.68(7) .
Se1 U2 Se3 75.39(2) .
C64 U2 Se3 116.93(6) .
Se4 U2 Se3 43.73(2) .
O3 U1A O1 137.3(2) .
O3 U1A O2 81.44(17) .
O1 U1A O2 73.62(16) .
O3 U1A N1 68.80(15) .
O1 U1A N1 69.79(15) .
O2 U1A N1 67.40(13) .
O3 U1A Se1A 136.0(5) .
O1 U1A Se1A 83.9(5) .
O2 U1A Se1A 102.7(5) .
N1 U1A Se1A 153.4(5) .
O3 U1A Se2A 103.4(5) .
O1 U1A Se2A 85.9(4) .
O2 U1A Se2A 152.9(5) .
N1 U1A Se2A 89.2(5) .
Se1A U1A Se2A 92.2(7) .
O3 U1A U2A 125.0(2) .
O1 U1A U2A 92.47(18) .
O2 U1A U2A 147.2(2) .
N1 U1A U2A 136.1(2) .
Se1A U1A U2A 45.4(4) .
Se2A U1A U2A 48.5(5) .
O4 U2A O6 140.5(3) .
O4 U2A O5 82.76(19) .
O6 U2A O5 72.96(17) .
O4 U2A Se1A 104.0(5) .
O6 U2A Se1A 87.7(5) .
O5 U2A Se1A 155.1(5) .
O4 U2A N2 70.21(17) .
O6 U2A N2 71.81(17) .
O5 U2A N2 67.56(14) .
Se1A U2A N2 91.8(5) .
O4 U2A Se2A 132.6(5) .
O6 U2A Se2A 82.3(4) .
O5 U2A Se2A 97.8(4) .
Se1A U2A Se2A 95.0(7) .
N2 U2A Se2A 152.9(4) .
O4 U2A U1A 123.0(2) .
O6 U2A U1A 93.0(2) .
O5 U2A U1A 145.8(2) .
Se1A U2A U1A 48.1(5) .
N2 U2A U1A 138.4(2) .
Se2A U2A U1A 48.7(4) .
Se2 Se1 U2 86.22(3) .
Se2 Se1 U1 69.08(3) .
U2 Se1 U1 100.50(3) .
Se1 Se2 Se3 105.28(3) .
Se1 Se2 U1 67.04(3) .
Se3 Se2 U1 82.498(15) .
Se4 Se3 Se2 105.47(4) .
Se4 Se3 U2 67.03(4) .
Se2 Se3 U2 82.683(15) .
Se3 Se4 U1 86.13(4) .
Se3 Se4 U2 69.24(4) .
U1 Se4 U2 100.58(5) .
U2A Se1A U1A 86.6(6) .
U2A Se2A U1A 82.8(6) .
C8 N1 C1 109.4(3) .
C8 N1 C15 111.1(3) .
C1 N1 C15 104.8(2) .
C8 N1 U1 112.50(19) .
C1 N1 U1 109.00(18) .
C15 N1 U1 109.8(2) .
C8 N1 U1A 120.2(2) .
C1 N1 U1A 106.3(2) .
C15 N1 U1A 103.9(2) .
C62 N2 C55 111.2(3) .
C62 N2 C69 109.9(3) .
C55 N2 C69 104.7(2) .
C62 N2 U2 112.77(19) .
C55 N2 U2 109.30(19) .
C69 N2 U2 108.57(19) .
C62 N2 U2A 121.1(2) .
C55 N2 U2A 103.5(2) .
C69 N2 U2A 105.0(2) .
C3 O1 U1 139.66(19) .
C3 O1 U1A 149.1(2) .
C10 O2 U1 124.8(2) .
C10 O2 U1A 126.0(2) .
C17 O3 U1 148.7(2) .
C17 O3 U1A 153.7(3) .
C57 O4 U2 148.0(2) .
C57 O4 U2A 151.3(3) .
C64 O5 U2 122.5(2) .
C64 O5 U2A 123.7(2) .
C71 O6 U2 139.7(2) .
C71 O6 U2A 148.1(2) .
N1 C1 C2 116.5(3) .
N1 C1 H1A 108.2 .
C2 C1 H1A 108.2 .
N1 C1 H1B 108.2 .
C2 C1 H1B 108.2 .
H1A C1 H1B 107.3 .
C7 C2 C3 120.4(3) .
C7 C2 C1 119.7(3) .
C3 C2 C1 119.9(3) .
O1 C3 C2 116.8(3) .
O1 C3 C4 122.6(3) .
C2 C3 C4 120.6(3) .
C5 C4 C3 116.1(3) .
C5 C4 C22 121.0(3) .
C3 C4 C22 122.9(3) .
C4 C5 C6 124.4(3) .
C4 C5 H5A 117.8 .
C6 C5 H5A 117.8 .
C7 C6 C5 117.6(3) .
C7 C6 C32 122.0(3) .
C5 C6 C32 120.3(3) .
C6 C7 C2 120.9(3) .
C6 C7 H7A 119.5 .
C2 C7 H7A 119.5 .
N1 C8 C9 117.2(3) .
N1 C8 H8A 108.0 .
C9 C8 H8A 108.0 .
N1 C8 H8B 108.0 .
C9 C8 H8B 108.0 .
H8A C8 H8B 107.2 .
C14 C9 C10 119.4(3) .
C14 C9 C8 120.3(3) .
C10 C9 C8 119.8(3) .
O2 C10 C11 121.3(3) .
O2 C10 C9 117.4(3) .
C11 C10 C9 121.3(3) .
C12 C11 C10 116.2(3) .
C12 C11 C33 122.3(3) .
C10 C11 C33 121.6(3) .
C13 C12 C11 123.5(3) .
C13 C12 H12A 118.3 .
C11 C12 H12A 118.3 .
C14 C13 C12 118.2(3) .
C14 C13 C43 120.7(3) .
C12 C13 C43 121.1(3) .
C9 C14 C13 121.0(3) .
C9 C14 H14A 119.5 .
C13 C14 H14A 119.5 .
C16 C15 N1 118.8(3) .
C16 C15 H15A 107.6 .
N1 C15 H15A 107.6 .
C16 C15 H15B 107.6 .
N1 C15 H15B 107.6 .
H15A C15 H15B 107.0 .
C21 C16 C17 120.4(3) .
C21 C16 C15 118.3(3) .
C17 C16 C15 120.9(3) .
O3 C17 C16 115.9(3) .
O3 C17 C18 123.6(3) .
C16 C17 C18 120.5(3) .
C19 C18 C17 116.4(3) .
C19 C18 C44 120.3(3) .
C17 C18 C44 123.2(3) .
C20 C19 C18 124.2(3) .
C20 C19 H19A 117.9 .
C18 C19 H19A 117.9 .
C21 C20 C19 117.8(3) .
C21 C20 C54 121.1(4) .
C19 C20 C54 121.1(4) .
C20 C21 C16 120.6(4) .
C20 C21 H21A 119.7 .
C16 C21 H21A 119.7 .
C4 C22 C30 111.2(3) .
C4 C22 C26 110.6(3) .
C30 C22 C26 106.7(3) .
C4 C22 C27 111.7(3) .
C30 C22 C27 107.6(3) .
C26 C22 C27 108.8(3) .
C31 C23 C26 109.5(3) .
C31 C23 C28 108.7(3) .
C26 C23 C28 109.9(3) .
C31 C23 H23A 109.6 .
C26 C23 H23A 109.6 .
C28 C23 H23A 109.6 .
C28 C24 C29 110.2(3) .
C28 C24 C30 109.2(3) .
C29 C24 C30 109.8(3) .
C28 C24 H24A 109.2 .
C29 C24 H24A 109.2 .
C30 C24 H24A 109.2 .
C31 C25 C29 109.4(3) .
C31 C25 C27 110.5(3) .
C29 C25 C27 109.3(3) .
C31 C25 H25A 109.2 .
C29 C25 H25A 109.2 .
C27 C25 H25A 109.2 .
C23 C26 C22 110.8(3) .
C23 C26 H26A 109.5 .
C22 C26 H26A 109.5 .
C23 C26 H26B 109.5 .
C22 C26 H26B 109.5 .
H26A C26 H26B 108.1 .
C25 C27 C22 110.6(3) .
C25 C27 H27A 109.5 .
C22 C27 H27A 109.5 .
C25 C27 H27B 109.5 .
C22 C27 H27B 109.5 .
H27A C27 H27B 108.1 .
C24 C28 C23 108.9(3) .
C24 C28 H28A 109.9 .
C23 C28 H28A 109.9 .
C24 C28 H28B 109.9 .
C23 C28 H28B 109.9 .
H28A C28 H28B 108.3 .
C24 C29 C25 108.8(3) .
C24 C29 H29A 109.9 .
C25 C29 H29A 109.9 .
C24 C29 H29B 109.9 .
C25 C29 H29B 109.9 .
H29A C29 H29B 108.3 .
C24 C30 C22 111.7(3) .
C24 C30 H30A 109.3 .
C22 C30 H30A 109.3 .
C24 C30 H30B 109.3 .
C22 C30 H30B 109.3 .
H30A C30 H30B 107.9 .
C25 C31 C23 110.0(3) .
C25 C31 H31A 109.7 .
C23 C31 H31A 109.7 .
C25 C31 H31B 109.7 .
C23 C31 H31B 109.7 .
H31A C31 H31B 108.2 .
C6 C32 H32A 109.5 .
C6 C32 H32B 109.5 .
H32A C32 H32B 109.5 .
C6 C32 H32C 109.5 .
H32A C32 H32C 109.5 .
H32B C32 H32C 109.5 .
C11 C33 C37 111.2(3) .
C11 C33 C38 110.9(3) .
C37 C33 C38 107.3(3) .
C11 C33 C41 111.0(3) .
C37 C33 C41 107.2(3) .
C38 C33 C41 109.1(3) .
C42 C34 C39 109.4(3) .
C42 C34 C37 109.6(3) .
C39 C34 C37 109.8(3) .
C42 C34 H34A 109.3 .
C39 C34 H34A 109.3 .
C37 C34 H34A 109.3 .
C40 C35 C41 110.1(3) .
C40 C35 C39 109.2(3) .
C41 C35 C39 109.5(3) .
C40 C35 H35A 109.3 .
C41 C35 H35A 109.3 .
C39 C35 H35A 109.3 .
C42 C36 C40 109.9(3) .
C42 C36 C38 109.5(3) .
C40 C36 C38 109.0(3) .
C42 C36 H36A 109.4 .
C40 C36 H36A 109.4 .
C38 C36 H36A 109.4 .
C34 C37 C33 111.2(3) .
C34 C37 H37A 109.4 .
C33 C37 H37A 109.4 .
C34 C37 H37B 109.4 .
C33 C37 H37B 109.4 .
H37A C37 H37B 108.0 .
C36 C38 C33 111.0(3) .
C36 C38 H38A 109.4 .
C33 C38 H38A 109.4 .
C36 C38 H38B 109.4 .
C33 C38 H38B 109.4 .
H38A C38 H38B 108.0 .
C34 C39 C35 109.0(3) .
C34 C39 H39A 109.9 .
C35 C39 H39A 109.9 .
C34 C39 H39B 109.9 .
C35 C39 H39B 109.9 .
H39A C39 H39B 108.3 .
C35 C40 C36 109.4(3) .
C35 C40 H40A 109.8 .
C36 C40 H40A 109.8 .
C35 C40 H40B 109.8 .
C36 C40 H40B 109.8 .
H40A C40 H40B 108.2 .
C35 C41 C33 110.8(3) .
C35 C41 H41A 109.5 .
C33 C41 H41A 109.5 .
C35 C41 H41B 109.5 .
C33 C41 H41B 109.5 .
H41A C41 H41B 108.1 .
C34 C42 C36 109.3(3) .
C34 C42 H42A 109.8 .
C36 C42 H42A 109.8 .
C34 C42 H42B 109.8 .
C36 C42 H42B 109.8 .
H42A C42 H42B 108.3 .
C13 C43 H43A 109.5 .
C13 C43 H43B 109.5 .
H43A C43 H43B 109.5 .
C13 C43 H43C 109.5 .
H43A C43 H43C 109.5 .
H43B C43 H43C 109.5 .
C18 C44 C49 109.4(3) .
C18 C44 C48 111.3(3) .
C49 C44 C48 109.1(3) .
C18 C44 C52 112.8(3) .
C49 C44 C52 107.3(3) .
C48 C44 C52 106.8(3) .
C48 C45 C50 108.6(3) .
C48 C45 C53 109.8(3) .
C50 C45 C53 109.0(3) .
C48 C45 H45A 109.8 .
C50 C45 H45A 109.8 .
C53 C45 H45A 109.8 .
C50 C46 C51 109.4(3) .
C50 C46 C52 111.0(3) .
C51 C46 C52 108.7(4) .
C50 C46 H46A 109.2 .
C51 C46 H46A 109.2 .
C52 C46 H46A 109.2 .
C53 C47 C51 109.5(3) .
C53 C47 C49 108.8(3) .
C51 C47 C49 109.8(3) .
C53 C47 H47A 109.6 .
C51 C47 H47A 109.6 .
C49 C47 H47A 109.6 .
C45 C48 C44 111.8(3) .
C45 C48 H48A 109.3 .
C44 C48 H48A 109.3 .
C45 C48 H48B 109.3 .
C44 C48 H48B 109.3 .
H48A C48 H48B 107.9 .
C44 C49 C47 111.3(3) .
C44 C49 H49A 109.4 .
C47 C49 H49A 109.4 .
C44 C49 H49B 109.4 .
C47 C49 H49B 109.4 .
H49A C49 H49B 108.0 .
C46 C50 C45 109.2(3) .
C46 C50 H50A 109.8 .
C45 C50 H50A 109.8 .
C46 C50 H50B 109.8 .
C45 C50 H50B 109.8 .
H50A C50 H50B 108.3 .
C46 C51 C47 109.2(3) .
C46 C51 H51A 109.8 .
C47 C51 H51A 109.8 .
C46 C51 H51B 109.8 .
C47 C51 H51B 109.8 .
H51A C51 H51B 108.3 .
C46 C52 C44 111.0(3) .
C46 C52 H52A 109.4 .
C44 C52 H52A 109.4 .
C46 C52 H52B 109.4 .
C44 C52 H52B 109.4 .
H52A C52 H52B 108.0 .
C47 C53 C45 109.8(3) .
C47 C53 H53A 109.7 .
C45 C53 H53A 109.7 .
C47 C53 H53B 109.7 .
C45 C53 H53B 109.7 .
H53A C53 H53B 108.2 .
C20 C54 H54A 109.5 .
C20 C54 H54B 109.5 .
H54A C54 H54B 109.5 .
C20 C54 H54C 109.5 .
H54A C54 H54C 109.5 .
H54B C54 H54C 109.5 .
C56 C55 N2 119.3(3) .
C56 C55 H55A 107.5 .
N2 C55 H55A 107.5 .
C56 C55 H55B 107.5 .
N2 C55 H55B 107.5 .
H55A C55 H55B 107.0 .
C61 C56 C57 120.5(3) .
C61 C56 C55 118.4(3) .
C57 C56 C55 120.7(3) .
O4 C57 C56 116.4(3) .
O4 C57 C58 123.3(3) .
C56 C57 C58 120.3(3) .
C59 C58 C57 116.5(3) .
C59 C58 C76 119.9(3) .
C57 C58 C76 123.6(3) .
C60 C59 C58 124.2(4) .
C60 C59 H59A 117.9 .
C58 C59 H59A 117.9 .
C61 C60 C59 117.6(3) .
C61 C60 C86 121.6(4) .
C59 C60 C86 120.7(4) .
C56 C61 C60 120.9(3) .
C56 C61 H61A 119.5 .
C60 C61 H61A 119.5 .
N2 C62 C63 117.1(3) .
N2 C62 H62A 108.0 .
C63 C62 H62A 108.0 .
N2 C62 H62B 108.0 .
C63 C62 H62B 108.0 .
H62A C62 H62B 107.3 .
C68 C63 C64 119.0(3) .
C68 C63 C62 121.0(3) .
C64 C63 C62 119.7(3) .
O5 C64 C65 121.1(3) .
O5 C64 C63 117.2(3) .
C65 C64 C63 121.7(3) .
C65 C64 U2 129.9(2) .
C63 C64 U2 97.8(2) .
C66 C65 C64 116.6(3) .
C66 C65 C87 122.1(3) .
C64 C65 C87 121.3(3) .
C65 C66 C67 123.1(3) .
C65 C66 H66A 118.4 .
C67 C66 H66A 118.4 .
C68 C67 C66 118.5(3) .
C68 C67 C97 121.1(3) .
C66 C67 C97 120.3(3) .
C63 C68 C67 120.9(3) .
C63 C68 H68A 119.5 .
C67 C68 H68A 119.5 .
C70 C69 N2 116.1(3) .
C70 C69 H69A 108.3 .
N2 C69 H69A 108.3 .
C70 C69 H69B 108.3 .
N2 C69 H69B 108.3 .
H69A C69 H69B 107.4 .
C75 C70 C71 119.9(3) .
C75 C70 C69 119.7(3) .
C71 C70 C69 120.3(3) .
O6 C71 C70 116.3(3) .
O6 C71 C72 122.6(3) .
C70 C71 C72 121.1(3) .
C73 C72 C71 115.9(3) .
C73 C72 C98 120.8(3) .
C71 C72 C98 123.3(3) .
C74 C73 C72 124.4(3) .
C74 C73 H73A 117.8 .
C72 C73 H73A 117.8 .
C75 C74 C73 117.6(3) .
C75 C74 C108 121.1(3) .
C73 C74 C108 121.1(4) .
C74 C75 C70 121.1(3) .
C74 C75 H75A 119.4 .
C70 C75 H75A 119.4 .
C81 C76 C58 109.3(3) .
C81 C76 C80 107.3(3) .
C58 C76 C80 112.5(3) .
C81 C76 C84 109.1(3) .
C58 C76 C84 111.3(3) .
C80 C76 C84 107.3(3) .
C85 C77 C82 109.5(3) .
C85 C77 C80 109.4(3) .
C82 C77 C80 109.9(3) .
C85 C77 H77A 109.3 .
C82 C77 H77A 109.3 .
C80 C77 H77A 109.3 .
C83 C78 C84 110.0(3) .
C83 C78 C82 109.1(3) .
C84 C78 C82 109.1(3) .
C83 C78 H78A 109.6 .
C84 C78 H78A 109.6 .
C82 C78 H78A 109.6 .
C83 C79 C85 109.1(3) .
C83 C79 C81 109.2(3) .
C85 C79 C81 109.6(3) .
C83 C79 H79A 109.6 .
C85 C79 H79A 109.6 .
C81 C79 H79A 109.6 .
C77 C80 C76 111.2(3) .
C77 C80 H80A 109.4 .
C76 C80 H80A 109.4 .
C77 C80 H80B 109.4 .
C76 C80 H80B 109.4 .
H80A C80 H80B 108.0 .
C76 C81 C79 111.1(3) .
C76 C81 H81A 109.4 .
C79 C81 H81A 109.4 .
C76 C81 H81B 109.4 .
C79 C81 H81B 109.4 .
H81A C81 H81B 108.0 .
C77 C82 C78 108.8(3) .
C77 C82 H82A 109.9 .
C78 C82 H82A 109.9 .
C77 C82 H82B 109.9 .
C78 C82 H82B 109.9 .
H82A C82 H82B 108.3 .
C79 C83 C78 110.1(3) .
C79 C83 H83A 109.6 .
C78 C83 H83A 109.6 .
C79 C83 H83B 109.6 .
C78 C83 H83B 109.6 .
H83A C83 H83B 108.2 .
C78 C84 C76 111.0(3) .
C78 C84 H84A 109.4 .
C76 C84 H84A 109.4 .
C78 C84 H84B 109.4 .
C76 C84 H84B 109.4 .
H84A C84 H84B 108.0 .
C77 C85 C79 109.4(3) .
C77 C85 H85A 109.8 .
C79 C85 H85A 109.8 .
C77 C85 H85B 109.8 .
C79 C85 H85B 109.8 .
H85A C85 H85B 108.2 .
C60 C86 H86A 109.5 .
C60 C86 H86B 109.5 .
H86A C86 H86B 109.5 .
C60 C86 H86C 109.5 .
H86A C86 H86C 109.5 .
H86B C86 H86C 109.5 .
C65 C87 C91 112.1(3) .
C65 C87 C95 110.4(3) .
C91 C87 C95 108.7(3) .
C65 C87 C92 110.7(3) .
C91 C87 C92 108.4(3) .
C95 C87 C92 106.3(3) .
C93 C88 C91 109.1(3) .
C93 C88 C96 109.4(4) .
C91 C88 C96 108.6(4) .
C93 C88 H88A 109.9 .
C91 C88 H88A 109.9 .
C96 C88 H88A 109.9 .
C93 C89 C94 110.4(4) .
C93 C89 C95 109.5(3) .
C94 C89 C95 108.9(3) .
C93 C89 H89A 109.3 .
C94 C89 H89A 109.3 .
C95 C89 H89A 109.3 .
C94 C90 C96 110.5(4) .
C94 C90 C92 110.8(4) .
C96 C90 C92 108.5(5) .
C94 C90 H90A 109.0 .
C96 C90 H90A 109.0 .
C92 C90 H90A 109.0 .
C87 C91 C88 111.2(3) .
C87 C91 H91A 109.4 .
C88 C91 H91A 109.4 .
C87 C91 H91B 109.4 .
C88 C91 H91B 109.4 .
H91A C91 H91B 108.0 .
C87 C92 C90 110.6(3) .
C87 C92 H92A 109.5 .
C90 C92 H92A 109.5 .
C87 C92 H92B 109.5 .
C90 C92 H92B 109.5 .
H92A C92 H92B 108.1 .
C89 C93 C88 109.7(3) .
C89 C93 H93A 109.7 .
C88 C93 H93A 109.7 .
C89 C93 H93B 109.7 .
C88 C93 H93B 109.7 .
H93A C93 H93B 108.2 .
C90 C94 C89 108.7(4) .
C90 C94 H94A 110.0 .
C89 C94 H94A 110.0 .
C90 C94 H94B 110.0 .
C89 C94 H94B 110.0 .
H94A C94 H94B 108.3 .
C89 C95 C87 111.6(3) .
C89 C95 H95A 109.3 .
C87 C95 H95A 109.3 .
C89 C95 H95B 109.3 .
C87 C95 H95B 109.3 .
H95A C95 H95B 108.0 .
C90 C96 C88 109.5(4) .
C90 C96 H96A 109.8 .
C88 C96 H96A 109.8 .
C90 C96 H96B 109.8 .
C88 C96 H96B 109.8 .
H96A C96 H96B 108.2 .
C67 C97 H97A 109.5 .
C67 C97 H97B 109.5 .
H97A C97 H97B 109.5 .
C67 C97 H97C 109.5 .
H97A C97 H97C 109.5 .
H97B C97 H97C 109.5 .
C72 C98 C102 112.2(3) .
C72 C98 C103 109.7(3) .
C102 C98 C103 109.0(3) .
C72 C98 C106 111.5(3) .
C102 C98 C106 107.1(3) .
C103 C98 C106 107.1(3) .
C104 C99 C107 109.1(3) .
C104 C99 C102 109.3(3) .
C107 C99 C102 110.1(3) .
C104 C99 H99A 109.4 .
C107 C99 H99A 109.4 .
C102 C99 H99A 109.4 .
C105 C100 C104 109.8(3) .
C105 C100 C106 109.1(3) .
C104 C100 C106 110.4(3) .
C105 C100 H10A 109.2 .
C104 C100 H10A 109.2 .
C106 C100 H10A 109.2 .
C107 C101 C105 109.1(3) .
C107 C101 C103 109.1(3) .
C105 C101 C103 110.3(3) .
C107 C101 H10B 109.4 .
C105 C101 H10B 109.4 .
C103 C101 H10B 109.4 .
C99 C102 C98 110.7(3) .
C99 C102 H10C 109.5 .
C98 C102 H10C 109.5 .
C99 C102 H10D 109.5 .
C98 C102 H10D 109.5 .
H10C C102 H10D 108.1 .
C101 C103 C98 110.8(3) .
C101 C103 H10E 109.5 .
C98 C103 H10E 109.5 .
C101 C103 H10F 109.5 .
C98 C103 H10F 109.5 .
H10E C103 H10F 108.1 .
C100 C104 C99 109.0(3) .
C100 C104 H10G 109.9 .
C99 C104 H10G 109.9 .
C100 C104 H10H 109.9 .
C99 C104 H10H 109.9 .
H10G C104 H10H 108.3 .
C100 C105 C101 108.9(3) .
C100 C105 H10I 109.9 .
C101 C105 H10I 109.9 .
C100 C105 H10J 109.9 .
C101 C105 H10J 109.9 .
H10I C105 H10J 108.3 .
C100 C106 C98 111.5(3) .
C100 C106 H10K 109.3 .
C98 C106 H10K 109.3 .
C100 C106 H10L 109.3 .
C98 C106 H10L 109.3 .
H10K C106 H10L 108.0 .
C101 C107 C99 109.7(3) .
C101 C107 H10M 109.7 .
C99 C107 H10M 109.7 .
C101 C107 H10N 109.7 .
C99 C107 H10N 109.7 .
H10M C107 H10N 108.2 .
C74 C108 H10O 109.5 .
C74 C108 H10P 109.5 .
H10O C108 H10P 109.5 .
C74 C108 H10Q 109.5 .
H10O C108 H10Q 109.5 .
H10P C108 H10Q 109.5 .
C202 C201 C206 121.1(9) .
C202 C201 H201 119.5 .
C206 C201 H201 119.5 .
C203 C202 C201 118.1(8) .
C203 C202 H202 121.0 .
C201 C202 H202 121.0 .
C202 C203 C204 119.7(8) .
C202 C203 H203 120.2 .
C204 C203 H203 120.2 .
C205 C204 C203 122.8(9) .
C205 C204 H204 118.6 .
C203 C204 H204 118.6 .
C204 C205 C206 120.5(8) .
C204 C205 H205 119.7 .
C206 C205 H205 119.7 .
C205 C206 C201 117.6(9) .
C205 C206 C207 125.6(9) .
C201 C206 C207 116.8(10) .
C212 C211 C216 120.0 .
C212 C211 H211 120.0 .
C216 C211 H211 120.0 .
C211 C212 C213 120.0 .
C211 C212 H212 120.0 .
C213 C212 H212 120.0 .
C214 C213 C212 120.0 .
C214 C213 H213 120.0 .
C212 C213 H213 120.0 .
C213 C214 C215 120.0 .
C213 C214 H214 120.0 .
C215 C214 H214 120.0 .
C216 C215 C214 120.0 .
C216 C215 H215 120.0 .
C214 C215 H215 120.0 .
C215 C216 C211 120.0 .
C215 C216 C217 134.2(17) .
C211 C216 C217 105.6(17) .
C216 C217 H21B 109.5 .
C216 C217 H21C 109.5 .
H21B C217 H21C 109.5 .
C216 C217 H21D 109.5 .
H21B C217 H21D 109.5 .
H21C C217 H21D 109.5 .
C302 C301 C306 120.0 .
C302 C301 H301 120.0 .
C306 C301 H301 120.0 .
C303 C302 C301 120.0 .
C303 C302 H302 120.0 .
C301 C302 H302 120.0 .
C302 C303 C304 120.0 .
C302 C303 H303 120.0 .
C304 C303 H303 120.0 .
C305 C304 C303 120.0 .
C305 C304 H304 120.0 .
C303 C304 H304 120.0 .
C304 C305 C306 120.0 .
C304 C305 H305 120.0 .
C306 C305 H305 120.0 .
C305 C306 C301 120.0 .
C305 C306 C307 118.1(6) .
C301 C306 C307 121.8(6) .
C306 C307 H30C 109.5 .
C306 C307 H30D 109.5 .
H30C C307 H30D 109.5 .
C306 C307 H30E 109.5 .
H30C C307 H30E 109.5 .
H30D C307 H30E 109.5 .
C402 C401 H40C 109.5 .
C402 C401 H40D 109.5 .
H40C C401 H40D 109.5 .
C402 C401 H40E 109.5 .
H40C C401 H40E 109.5 .
H40D C401 H40E 109.5 .
C401 C402 C403 99.8(10) .
C401 C402 H40F 111.8 .
C403 C402 H40F 111.8 .
C401 C402 H40G 111.8 .
C403 C402 H40G 111.8 .
H40F C402 H40G 109.5 .
C403 C403 C402 95.6(9) 2_766
C403 C403 H40H 112.6 2_766
C402 C403 H40H 112.6 .
C403 C403 H40I 112.6 2_766
C402 C403 H40I 112.6 .
H40H C403 H40I 110.1 .

loop_
_geom_bond_atom_site_label_1
_geom_bond_atom_site_label_2
_geom_bond_distance
_geom_bond_site_symmetry_2
U1 O2 2.115(2) .
U1 O1 2.117(2) .
U1 O3 2.136(2) .
U1 N1 2.545(3) .
U1 Se4 3.0519(15) .
U1 Se1 3.0762(10) .
U1 Se2 3.1207(5) .
U2 O5 2.111(3) .
U2 O6 2.120(2) .
U2 O4 2.146(2) .
U2 N2 2.551(3) .
U2 Se1 3.0559(8) .
U2 C64 3.066(3) .
U2 Se4 3.0766(17) .
U2 Se3 3.1246(5) .
U1A O3 2.172(5) .
U1A O1 2.261(5) .
U1A O2 2.546(5) .
U1A N1 2.818(6) .
U1A Se1A 2.90(2) .
U1A Se2A 2.943(19) .
U1A U2A 3.889(8) .
U2A O4 2.187(6) .
U2A O6 2.216(6) .
U2A O5 2.547(6) .
U2A Se1A 2.77(2) .
U2A N2 2.763(6) .
U2A Se2A 2.94(2) .
Se1 Se2 2.3156(12) .
Se2 Se3 2.4383(5) .
Se3 Se4 2.3099(14) .
N1 C8 1.500(4) .
N1 C1 1.501(4) .
N1 C15 1.501(4) .
N2 C62 1.496(4) .
N2 C55 1.499(4) .
N2 C69 1.506(4) .
O1 C3 1.356(4) .
O2 C10 1.365(4) .
O3 C17 1.370(4) .
O4 C57 1.364(4) .
O5 C64 1.362(4) .
O6 C71 1.362(4) .
C1 C2 1.503(4) .
C1 H1A 0.9900 .
C1 H1B 0.9900 .
C2 C7 1.386(5) .
C2 C3 1.405(4) .
C3 C4 1.420(4) .
C4 C5 1.390(5) .
C4 C22 1.534(4) .
C5 C6 1.401(5) .
C5 H5A 0.9500 .
C6 C7 1.383(5) .
C6 C32 1.513(5) .
C7 H7A 0.9500 .
C8 C9 1.521(5) .
C8 H8A 0.9900 .
C8 H8B 0.9900 .
C9 C14 1.382(5) .
C9 C10 1.408(5) .
C10 C11 1.405(5) .
C11 C12 1.397(4) .
C11 C33 1.537(4) .
C12 C13 1.394(5) .
C12 H12A 0.9500 .
C13 C14 1.383(5) .
C13 C43 1.507(5) .
C14 H14A 0.9500 .
C15 C16 1.499(5) .
C15 H15A 0.9900 .
C15 H15B 0.9900 .
C16 C21 1.392(5) .
C16 C17 1.407(5) .
C17 C18 1.407(5) .
C18 C19 1.401(5) .
C18 C44 1.535(5) .
C19 C20 1.391(6) .
C19 H19A 0.9500 .
C20 C21 1.388(5) .
C20 C54 1.517(5) .
C21 H21A 0.9500 .
C22 C30 1.546(4) .
C22 C26 1.549(5) .
C22 C27 1.549(4) .
C23 C31 1.531(6) .
C23 C26 1.540(5) .
C23 C28 1.542(5) .
C23 H23A 1.0000 .
C24 C28 1.521(5) .
C24 C29 1.529(5) .
C24 C30 1.532(5) .
C24 H24A 1.0000 .
C25 C31 1.519(6) .
C25 C29 1.532(5) .
C25 C27 1.537(5) .
C25 H25A 1.0000 .
C26 H26A 0.9900 .
C26 H26B 0.9900 .
C27 H27A 0.9900 .
C27 H27B 0.9900 .
C28 H28A 0.9900 .
C28 H28B 0.9900 .
C29 H29A 0.9900 .
C29 H29B 0.9900 .
C30 H30A 0.9900 .
C30 H30B 0.9900 .
C31 H31A 0.9900 .
C31 H31B 0.9900 .
C32 H32A 0.9800 .
C32 H32B 0.9800 .
C32 H32C 0.9800 .
C33 C37 1.544(4) .
C33 C38 1.545(5) .
C33 C41 1.551(4) .
C34 C42 1.523(5) .
C34 C39 1.535(5) .
C34 C37 1.539(5) .
C34 H34A 1.0000 .
C35 C40 1.531(5) .
C35 C41 1.533(5) .
C35 C39 1.538(5) .
C35 H35A 1.0000 .
C36 C42 1.530(5) .
C36 C40 1.537(5) .
C36 C38 1.539(5) .
C36 H36A 1.0000 .
C37 H37A 0.9900 .
C37 H37B 0.9900 .
C38 H38A 0.9900 .
C38 H38B 0.9900 .
C39 H39A 0.9900 .
C39 H39B 0.9900 .
C40 H40A 0.9900 .
C40 H40B 0.9900 .
C41 H41A 0.9900 .
C41 H41B 0.9900 .
C42 H42A 0.9900 .
C42 H42B 0.9900 .
C43 H43A 0.9800 .
C43 H43B 0.9800 .
C43 H43C 0.9800 .
C44 C49 1.538(5) .
C44 C48 1.542(5) .
C44 C52 1.546(5) .
C45 C48 1.533(5) .
C45 C50 1.535(5) .
C45 C53 1.543(5) .
C45 H45A 1.0000 .
C46 C50 1.523(7) .
C46 C51 1.532(6) .
C46 C52 1.539(6) .
C46 H46A 1.0000 .
C47 C53 1.528(5) .
C47 C51 1.532(5) .
C47 C49 1.539(5) .
C47 H47A 1.0000 .
C48 H48A 0.9900 .
C48 H48B 0.9900 .
C49 H49A 0.9900 .
C49 H49B 0.9900 .
C50 H50A 0.9900 .
C50 H50B 0.9900 .
C51 H51A 0.9900 .
C51 H51B 0.9900 .
C52 H52A 0.9900 .
C52 H52B 0.9900 .
C53 H53A 0.9900 .
C53 H53B 0.9900 .
C54 H54A 0.9800 .
C54 H54B 0.9800 .
C54 H54C 0.9800 .
C55 C56 1.497(5) .
C55 H55A 0.9900 .
C55 H55B 0.9900 .
C56 C61 1.385(5) .
C56 C57 1.404(5) .
C57 C58 1.417(5) .
C58 C59 1.396(5) .
C58 C76 1.538(5) .
C59 C60 1.392(5) .
C59 H59A 0.9500 .
C60 C61 1.392(5) .
C60 C86 1.510(5) .
C61 H61A 0.9500 .
C62 C63 1.521(5) .
C62 H62A 0.9900 .
C62 H62B 0.9900 .
C63 C68 1.384(5) .
C63 C64 1.407(5) .
C64 C65 1.404(5) .
C65 C66 1.387(5) .
C65 C87 1.535(5) .
C66 C67 1.396(5) .
C66 H66A 0.9500 .
C67 C68 1.386(5) .
C67 C97 1.512(5) .
C68 H68A 0.9500 .
C69 C70 1.504(5) .
C69 H69A 0.9900 .
C69 H69B 0.9900 .
C70 C75 1.390(5) .
C70 C71 1.408(5) .
C71 C72 1.413(5) .
C72 C73 1.401(5) .
C72 C98 1.533(5) .
C73 C74 1.394(5) .
C73 H73A 0.9500 .
C74 C75 1.387(5) .
C74 C108 1.510(5) .
C75 H75A 0.9500 .
C76 C81 1.537(5) .
C76 C80 1.544(5) .
C76 C84 1.546(5) .
C77 C85 1.524(6) .
C77 C82 1.534(6) .
C77 C80 1.538(5) .
C77 H77A 1.0000 .
C78 C83 1.532(6) .
C78 C84 1.534(5) .
C78 C82 1.540(6) .
C78 H78A 1.0000 .
C79 C83 1.524(5) .
C79 C85 1.532(5) .
C79 C81 1.543(5) .
C79 H79A 1.0000 .
C80 H80A 0.9900 .
C80 H80B 0.9900 .
C81 H81A 0.9900 .
C81 H81B 0.9900 .
C82 H82A 0.9900 .
C82 H82B 0.9900 .
C83 H83A 0.9900 .
C83 H83B 0.9900 .
C84 H84A 0.9900 .
C84 H84B 0.9900 .
C85 H85A 0.9900 .
C85 H85B 0.9900 .
C86 H86A 0.9800 .
C86 H86B 0.9800 .
C86 H86C 0.9800 .
C87 C91 1.536(5) .
C87 C95 1.544(5) .
C87 C92 1.545(5) .
C88 C93 1.528(6) .
C88 C91 1.543(5) .
C88 C96 1.551(7) .
C88 H88A 1.0000 .
C89 C93 1.527(6) .
C89 C94 1.530(6) .
C89 C95 1.532(5) .
C89 H89A 1.0000 .
C90 C94 1.510(8) .
C90 C96 1.524(8) .
C90 C92 1.548(6) .
C90 H90A 1.0000 .
C91 H91A 0.9900 .
C91 H91B 0.9900 .
C92 H92A 0.9900 .
C92 H92B 0.9900 .
C93 H93A 0.9900 .
C93 H93B 0.9900 .
C94 H94A 0.9900 .
C94 H94B 0.9900 .
C95 H95A 0.9900 .
C95 H95B 0.9900 .
C96 H96A 0.9900 .
C96 H96B 0.9900 .
C97 H97A 0.9800 .
C97 H97B 0.9800 .
C97 H97C 0.9800 .
C98 C102 1.548(4) .
C98 C103 1.548(4) .
C98 C106 1.549(5) .
C99 C104 1.532(5) .
C99 C107 1.534(5) .
C99 C102 1.542(5) .
C99 H99A 1.0000 .
C100 C105 1.527(5) .
C100 C104 1.528(5) .
C100 C106 1.532(5) .
C100 H10A 1.0000 .
C101 C107 1.532(6) .
C101 C105 1.535(5) .
C101 C103 1.539(5) .
C101 H10B 1.0000 .
C102 H10C 0.9900 .
C102 H10D 0.9900 .
C103 H10E 0.9900 .
C103 H10F 0.9900 .
C104 H10G 0.9900 .
C104 H10H 0.9900 .
C105 H10I 0.9900 .
C105 H10J 0.9900 .
C106 H10K 0.9900 .
C106 H10L 0.9900 .
C107 H10M 0.9900 .
C107 H10N 0.9900 .
C108 H10O 0.9800 .
C108 H10P 0.9800 .
C108 H10Q 0.9800 .
C201 C202 1.389(11) .
C201 C206 1.408(11) .
C201 H201 0.9500 .
C202 C203 1.331(10) .
C202 H202 0.9500 .
C203 C204 1.365(10) .
C203 H203 0.9500 .
C204 C205 1.330(11) .
C204 H204 0.9500 .
C205 C206 1.332(11) .
C205 H205 0.9500 .
C206 C207 1.599(14) .
C207 H20A 0.9800 .
C207 H20B 0.9800 .
C207 H20C 0.9800 .
C211 C212 1.3900 .
C211 C216 1.3900 .
C211 H211 0.9500 .
C212 C213 1.3900 .
C212 H212 0.9500 .
C213 C214 1.3900 .
C213 H213 0.9500 .
C214 C215 1.3900 .
C214 H214 0.9500 .
C215 C216 1.3900 .
C215 H215 0.9500 .
C216 C217 1.64(2) .
C217 H21B 0.9800 .
C217 H21C 0.9800 .
C217 H21D 0.9800 .
C301 C302 1.3900 .
C301 C306 1.3900 .
C301 H301 0.9500 .
C302 C303 1.3900 .
C302 H302 0.9500 .
C303 C304 1.3900 .
C303 H303 0.9500 .
C304 C305 1.3900 .
C304 H304 0.9500 .
C305 C306 1.3900 .
C305 H305 0.9500 .
C306 C307 1.416(9) .
C307 H30C 0.9800 .
C307 H30D 0.9800 .
C307 H30E 0.9800 .
C401 C402 1.459(14) .
C401 H40C 0.9800 .
C401 H40D 0.9800 .
C401 H40E 0.9800 .
C402 C403 1.639(13) .
C402 H40F 0.9900 .
C402 H40G 0.9900 .
C403 C403 1.464(15) 2_766
C403 H40H 0.9900 .
C403 H40I 0.9900 .

loop_
_geom_torsion_atom_site_label_1
_geom_torsion_atom_site_label_2
_geom_torsion_atom_site_label_3
_geom_torsion_atom_site_label_4
_geom_torsion
_geom_torsion_site_symmetry_4
O3 U1A U2A O4 44.3(4) .
O1 U1A U2A O4 -157.5(3) .
O2 U1A U2A O4 -94.5(4) .
N1 U1A U2A O4 139.5(3) .
Se1A U1A U2A O4 -78.6(7) .
Se2A U1A U2A O4 120.2(6) .
O3 U1A U2A O6 -152.9(3) .
O1 U1A U2A O6 5.4(2) .
O2 U1A U2A O6 68.3(4) .
N1 U1A U2A O6 -57.7(3) .
Se1A U1A U2A O6 84.2(7) .
Se2A U1A U2A O6 -76.9(6) .
O3 U1A U2A O5 -89.2(5) .
O1 U1A U2A O5 69.0(4) .
O2 U1A U2A O5 132.0(4) .
N1 U1A U2A O5 6.0(6) .
Se1A U1A U2A O5 147.9(8) .
Se2A U1A U2A O5 -13.2(6) .
O3 U1A U2A Se1A 122.9(7) .
O1 U1A U2A Se1A -78.9(7) .
O2 U1A U2A Se1A -15.9(7) .
N1 U1A U2A Se1A -141.9(7) .
Se2A U1A U2A Se1A -161.1(9) .
O3 U1A U2A N2 141.4(3) .
O1 U1A U2A N2 -60.4(4) .
O2 U1A U2A N2 2.6(6) .
N1 U1A U2A N2 -123.4(3) .
Se1A U1A U2A N2 18.5(7) .
Se2A U1A U2A N2 -142.6(6) .
O3 U1A U2A Se2A -76.0(6) .
O1 U1A U2A Se2A 82.3(6) .
O2 U1A U2A Se2A 145.3(7) .
N1 U1A U2A Se2A 19.2(6) .
Se1A U1A U2A Se2A 161.1(9) .
O5 U2 Se1 Se2 167.9(3) .
O6 U2 Se1 Se2 -151.77(6) .
O4 U2 Se1 Se2 55.25(6) .
N2 U2 Se1 Se2 130.50(7) .
C64 U2 Se1 Se2 102.98(16) .
Se4 U2 Se1 Se2 -66.10(4) .
Se3 U2 Se1 Se2 -21.41(2) .
O5 U2 Se1 U1 -124.2(3) .
O6 U2 Se1 U1 -83.87(7) .
O4 U2 Se1 U1 123.16(6) .
N2 U2 Se1 U1 -161.59(7) .
C64 U2 Se1 U1 170.88(16) .
Se4 U2 Se1 U1 1.81(4) .
Se3 U2 Se1 U1 46.50(3) .
O2 U1 Se1 Se2 -110.41(7) .
O1 U1 Se1 Se2 165.63(6) .
O3 U1 Se1 Se2 -3.75(8) .
N1 U1 Se1 Se2 136.8(2) .
Se4 U1 Se1 Se2 79.98(3) .
O2 U1 Se1 U2 167.79(7) .
O1 U1 Se1 U2 83.83(7) .
O3 U1 Se1 U2 -85.55(8) .
N1 U1 Se1 U2 55.0(2) .
Se4 U1 Se1 U2 -1.82(4) .
Se2 U1 Se1 U2 -81.80(3) .
U2 Se1 Se2 Se3 27.98(3) .
U1 Se1 Se2 Se3 -74.767(19) .
U2 Se1 Se2 U1 102.75(2) .
O2 U1 Se2 Se1 89.73(8) .
O1 U1 Se2 Se1 -18.02(8) .
O3 U1 Se2 Se1 176.72(7) .
N1 U1 Se2 Se1 -153.33(12) .
Se4 U1 Se2 Se1 -89.80(4) .
O2 U1 Se2 Se3 -160.12(7) .
O1 U1 Se2 Se3 92.13(8) .
O3 U1 Se2 Se3 -73.13(7) .
N1 U1 Se2 Se3 -43.17(12) .
Se4 U1 Se2 Se3 20.35(3) .
Se1 U1 Se2 Se3 110.15(3) .
Se1 Se2 Se3 Se4 36.16(5) .
U1 Se2 Se3 Se4 -27.49(4) .
Se1 Se2 Se3 U2 -27.49(3) .
U1 Se2 Se3 U2 -91.142(13) .
O5 U2 Se3 Se4 87.42(9) .
O6 U2 Se3 Se4 -18.84(9) .
O4 U2 Se3 Se4 176.16(8) .
N2 U2 Se3 Se4 -154.80(13) .
Se1 U2 Se3 Se4 -89.86(5) .
C64 U2 Se3 Se4 112.27(8) .
O5 U2 Se3 Se2 -162.31(8) .
O6 U2 Se3 Se2 91.43(8) .
O4 U2 Se3 Se2 -73.57(7) .
N2 U2 Se3 Se2 -44.53(12) .
Se1 U2 Se3 Se2 20.41(2) .
C64 U2 Se3 Se2 -137.46(7) .
Se4 U2 Se3 Se2 110.27(5) .
Se2 Se3 Se4 U1 27.97(4) .
U2 Se3 Se4 U1 102.85(4) .
Se2 Se3 Se4 U2 -74.88(3) .
O2 U1 Se4 Se3 160.4(3) .
O1 U1 Se4 Se3 -151.78(7) .
O3 U1 Se4 Se3 55.51(7) .
N1 U1 Se4 Se3 130.55(7) .
Se1 U1 Se4 Se3 -66.22(4) .
Se2 U1 Se4 Se3 -21.39(3) .
O2 U1 Se4 U2 -131.6(3) .
O1 U1 Se4 U2 -83.74(7) .
O3 U1 Se4 U2 123.55(7) .
N1 U1 Se4 U2 -161.41(7) .
Se1 U1 Se4 U2 1.81(4) .
Se2 U1 Se4 U2 46.64(3) .
O5 U2 Se4 Se3 -112.78(8) .
O6 U2 Se4 Se3 164.93(7) .
O4 U2 Se4 Se3 -4.36(9) .
N2 U2 Se4 Se3 138.5(2) .
Se1 U2 Se4 Se3 79.88(4) .
C64 U2 Se4 Se3 -94.77(8) .
O5 U2 Se4 U1 165.51(8) .
O6 U2 Se4 U1 83.23(7) .
O4 U2 Se4 U1 -86.07(9) .
N2 U2 Se4 U1 56.8(2) .
Se1 U2 Se4 U1 -1.83(4) .
C64 U2 Se4 U1 -176.48(8) .
Se3 U2 Se4 U1 -81.71(3) .
O4 U2A Se1A U1A 122.1(4) .
O6 U2A Se1A U1A -96.1(5) .
O5 U2A Se1A U1A -134.8(10) .
N2 U2A Se1A U1A -167.8(4) .
Se2A U2A Se1A U1A -14.1(6) .
O3 U1A Se1A U2A -97.9(7) .
O1 U1A Se1A U2A 99.6(5) .
O2 U1A Se1A U2A 171.3(4) .
N1 U1A Se1A U2A 106.7(10) .
Se2A U1A Se1A U2A 14.0(6) .
O4 U2A Se2A U1A -100.2(6) .
O6 U2A Se2A U1A 101.0(4) .
O5 U2A Se2A U1A 172.5(4) .
Se1A U2A Se2A U1A 14.0(6) .
N2 U2A Se2A U1A 117.9(9) .
O3 U1A Se2A U2A 125.3(4) .
O1 U1A Se2A U2A -97.0(4) .
O2 U1A Se2A U2A -137.4(8) .
N1 U1A Se2A U2A -166.8(4) .
Se1A U1A Se2A U2A -13.3(6) .
O2 U1 N1 C8 7.4(2) .
O1 U1 N1 C8 95.8(2) .
O3 U1 N1 C8 -89.0(2) .
Se4 U1 N1 C8 -179.4(2) .
Se1 U1 N1 C8 125.2(2) .
Se2 U1 N1 C8 -119.3(2) .
O2 U1 N1 C1 -114.1(2) .
O1 U1 N1 C1 -25.7(2) .
O3 U1 N1 C1 149.5(2) .
Se4 U1 N1 C1 59.1(2) .
Se1 U1 N1 C1 3.7(3) .
Se2 U1 N1 C1 119.18(19) .
O2 U1 N1 C15 131.7(2) .
O1 U1 N1 C15 -139.9(2) .
O3 U1 N1 C15 35.27(19) .
Se4 U1 N1 C15 -55.10(19) .
Se1 U1 N1 C15 -110.5(2) .
Se2 U1 N1 C15 5.0(3) .
O2 U1 N1 U1A 174.6(8) .
O1 U1 N1 U1A -97.1(8) .
O3 U1 N1 U1A 78.1(8) .
Se4 U1 N1 U1A -12.2(8) .
Se1 U1 N1 U1A -67.6(8) .
Se2 U1 N1 U1A 47.8(8) .
O3 U1A N1 C8 -80.4(3) .
O1 U1A N1 C8 89.0(3) .
O2 U1A N1 C8 8.9(3) .
Se1A U1A N1 C8 81.5(11) .
Se2A U1A N1 C8 174.9(5) .
U2A U1A N1 C8 160.6(3) .
O3 U1A N1 C1 154.8(2) .
O1 U1A N1 C1 -35.8(2) .
O2 U1A N1 C1 -115.8(2) .
Se1A U1A N1 C1 -43.3(11) .
Se2A U1A N1 C1 50.1(5) .
U2A U1A N1 C1 35.8(3) .
O3 U1A N1 C15 44.6(2) .
O1 U1A N1 C15 -146.0(2) .
O2 U1A N1 C15 133.9(2) .
Se1A U1A N1 C15 -153.5(11) .
Se2A U1A N1 C15 -60.1(5) .
U2A U1A N1 C15 -74.4(3) .
O3 U1A N1 U1 -94.1(8) .
O1 U1A N1 U1 75.3(8) .
O2 U1A N1 U1 -4.8(7) .
Se1A U1A N1 U1 67.8(12) .
Se2A U1A N1 U1 161.2(10) .
U2A U1A N1 U1 146.9(10) .
O5 U2 N2 C62 9.2(2) .
O6 U2 N2 C62 96.1(2) .
O4 U2 N2 C62 -89.4(2) .
Se1 U2 N2 C62 -179.9(2) .
C64 U2 N2 C62 -11.5(2) .
Se4 U2 N2 C62 123.0(2) .
Se3 U2 N2 C62 -118.7(2) .
O5 U2 N2 C55 133.5(2) .
O6 U2 N2 C55 -139.7(2) .
O4 U2 N2 C55 34.89(19) .
Se1 U2 N2 C55 -55.64(19) .
C64 U2 N2 C55 112.7(2) .
Se4 U2 N2 C55 -112.7(2) .
Se3 U2 N2 C55 5.6(3) .
O5 U2 N2 C69 -112.8(2) .
O6 U2 N2 C69 -26.0(2) .
O4 U2 N2 C69 148.6(2) .
Se1 U2 N2 C69 58.0(2) .
C64 U2 N2 C69 -133.6(2) .
Se4 U2 N2 C69 0.9(4) .
Se3 U2 N2 C69 119.24(19) .
O5 U2 N2 U2A -178.7(9) .
O6 U2 N2 U2A -91.9(9) .
O4 U2 N2 U2A 82.7(9) .
Se1 U2 N2 U2A -7.9(9) .
C64 U2 N2 U2A 160.5(9) .
Se4 U2 N2 U2A -65.0(9) .
Se3 U2 N2 U2A 53.4(9) .
O4 U2A N2 C62 -80.5(3) .
O6 U2A N2 C62 88.3(3) .
O5 U2A N2 C62 9.7(3) .
Se1A U2A N2 C62 175.3(5) .
Se2A U2A N2 C62 70.6(12) .
U1A U2A N2 C62 161.6(3) .
O4 U2A N2 C55 44.9(2) .
O6 U2A N2 C55 -146.3(2) .
O5 U2A N2 C55 135.2(2) .
Se1A U2A N2 C55 -59.2(5) .
Se2A U2A N2 C55 -163.9(11) .
U1A U2A N2 C55 -72.9(4) .
O4 U2A N2 C69 154.5(2) .
O6 U2A N2 C69 -36.7(2) .
O5 U2A N2 C69 -115.3(2) .
Se1A U2A N2 C69 50.3(5) .
Se2A U2A N2 C69 -54.4(12) .
U1A U2A N2 C69 36.6(4) .
O4 U2A N2 U2 -89.1(9) .
O6 U2A N2 U2 79.7(9) .
O5 U2A N2 U2 1.1(8) .
Se1A U2A N2 U2 166.7(11) .
Se2A U2A N2 U2 62.1(13) .
U1A U2A N2 U2 153.1(11) .
O2 U1 O1 C3 50.8(3) .
O3 U1 O1 C3 -38.9(4) .
N1 U1 O1 C3 -28.8(3) .
Se4 U1 O1 C3 -119.2(3) .
Se1 U1 O1 C3 161.0(3) .
Se2 U1 O1 C3 173.4(3) .
O2 U1 O1 U1A -159.4(7) .
O3 U1 O1 U1A 110.9(7) .
N1 U1 O1 U1A 121.0(7) .
Se4 U1 O1 U1A 30.6(7) .
Se1 U1 O1 U1A -49.2(7) .
Se2 U1 O1 U1A -36.8(7) .
O3 U1A O1 C3 0.3(7) .
O2 U1A O1 C3 57.1(5) .
N1 U1A O1 C3 -14.3(5) .
Se1A U1A O1 C3 162.3(6) .
Se2A U1A O1 C3 -105.0(6) .
U2A U1A O1 C3 -153.1(4) .
O3 U1A O1 U1 -39.1(5) .
O2 U1A O1 U1 17.7(6) .
N1 U1A O1 U1 -53.7(6) .
Se1A U1A O1 U1 122.9(9) .
Se2A U1A O1 U1 -144.4(9) .
U2A U1A O1 U1 167.5(8) .
O1 U1 O2 C10 -136.6(3) .
O3 U1 O2 C10 15.6(3) .
N1 U1 O2 C10 -58.5(3) .
Se4 U1 O2 C10 -88.9(4) .
Se1 U1 O2 C10 140.4(2) .
Se2 U1 O2 C10 93.0(2) .
O1 U1 O2 U1A 114.1(17) .
O3 U1 O2 U1A -93.7(17) .
N1 U1 O2 U1A -167.8(17) .
Se4 U1 O2 U1A 161.8(18) .
Se1 U1 O2 U1A 31.1(17) .
Se2 U1 O2 U1A -16.3(17) .
O3 U1A O2 C10 8.9(3) .
O1 U1A O2 C10 -136.1(3) .
N1 U1A O2 C10 -61.6(3) .
Se1A U1A O2 C10 144.3(5) .
Se2A U1A O2 C10 -93.7(11) .
U2A U1A O2 C10 155.8(3) .
O3 U1A O2 U1 82.3(17) .
O1 U1A O2 U1 -62.7(17) .
N1 U1A O2 U1 11.7(17) .
Se1A U1A O2 U1 -142.3(19) .
Se2A U1A O2 U1 -20.4(17) .
U2A U1A O2 U1 -131(2) .
O2 U1 O3 C17 -77.9(4) .
O1 U1 O3 C17 10.1(5) .
N1 U1 O3 C17 -0.1(4) .
Se4 U1 O3 C17 89.1(4) .
Se1 U1 O3 C17 166.8(4) .
Se2 U1 O3 C17 164.2(4) .
O2 U1 O3 U1A 157.9(7) .
O1 U1 O3 U1A -114.2(7) .
N1 U1 O3 U1A -124.3(7) .
Se4 U1 O3 U1A -35.2(7) .
Se1 U1 O3 U1A 42.6(7) .
Se2 U1 O3 U1A 39.9(7) .
O1 U1A O3 C17 -40.4(8) .
O2 U1A O3 C17 -94.6(6) .
N1 U1A O3 C17 -25.6(6) .
Se1A U1A O3 C17 165.9(8) .
Se2A U1A O3 C17 58.2(8) .
U2A U1A O3 C17 106.5(6) .
O1 U1A O3 U1 35.9(4) .
O2 U1A O3 U1 -18.4(6) .
N1 U1A O3 U1 50.6(6) .
Se1A U1A O3 U1 -117.9(11) .
Se2A U1A O3 U1 134.4(9) .
U2A U1A O3 U1 -177.2(9) .
O5 U2 O4 C57 -75.5(4) .
O6 U2 O4 C57 12.3(5) .
N2 U2 O4 C57 0.7(4) .
Se1 U2 O4 C57 90.7(4) .
C64 U2 O4 C57 -71.0(4) .
Se4 U2 O4 C57 168.7(4) .
Se3 U2 O4 C57 165.6(4) .
O5 U2 O4 U2A 168.6(8) .
O6 U2 O4 U2A -103.5(8) .
N2 U2 O4 U2A -115.1(8) .
Se1 U2 O4 U2A -25.1(8) .
C64 U2 O4 U2A 173.2(8) .
Se4 U2 O4 U2A 52.9(8) .
Se3 U2 O4 U2A 49.8(8) .
O6 U2A O4 C57 -41.1(8) .
O5 U2A O4 C57 -93.0(5) .
Se1A U2A O4 C57 62.6(7) .
N2 U2A O4 C57 -24.3(5) .
Se2A U2A O4 C57 173.1(6) .
U1A U2A O4 C57 111.3(5) .
O6 U2A O4 U2 42.4(5) .
O5 U2A O4 U2 -9.5(7) .
Se1A U2A O4 U2 146.1(10) .
N2 U2A O4 U2 59.2(7) .
Se2A U2A O4 U2 -103.4(10) .
U1A U2A O4 U2 -165.2(10) .
O6 U2 O5 C64 -140.6(2) .
O4 U2 O5 C64 11.8(2) .
N2 U2 O5 C64 -62.0(2) .
Se1 U2 O5 C64 -100.3(3) .
Se4 U2 O5 C64 136.9(2) .
Se3 U2 O5 C64 90.0(2) .
O6 U2 O5 U2A 96(4) .
O4 U2 O5 U2A -112(4) .
N2 U2 O5 U2A 174(4) .
Se1 U2 O5 U2A 136(4) .
C64 U2 O5 U2A -124(4) .
Se4 U2 O5 U2A 13(4) .
Se3 U2 O5 U2A -34(4) .
O4 U2A O5 C64 8.5(3) .
O6 U2A O5 C64 -139.9(3) .
Se1A U2A O5 C64 -99.2(13) .
N2 U2A O5 C64 -63.0(3) .
Se2A U2A O5 C64 140.7(5) .
U1A U2A O5 C64 150.7(4) .
O4 U2A O5 U2 66(4) .
O6 U2A O5 U2 -82(4) .
Se1A U2A O5 U2 -42(4) .
N2 U2A O5 U2 -5(4) .
Se2A U2A O5 U2 -162(4) .
U1A U2A O5 U2 -152(4) .
O5 U2 O6 C71 50.2(3) .
O4 U2 O6 C71 -40.3(4) .
N2 U2 O6 C71 -28.8(3) .
Se1 U2 O6 C71 -120.2(3) .
C64 U2 O6 C71 36.2(3) .
Se4 U2 O6 C71 159.9(3) .
Se3 U2 O6 C71 172.9(3) .
O5 U2 O6 U2A -167.7(8) .
O4 U2 O6 U2A 101.8(8) .
N2 U2 O6 U2A 113.3(8) .
Se1 U2 O6 U2A 21.9(8) .
C64 U2 O6 U2A 178.3(8) .
Se4 U2 O6 U2A -58.0(8) .
Se3 U2 O6 U2A -45.0(8) .
O4 U2A O6 C71 4.6(8) .
O5 U2A O6 C71 59.3(5) .
Se1A U2A O6 C71 -104.7(6) .
N2 U2A O6 C71 -12.0(5) .
Se2A U2A O6 C71 159.9(6) .
U1A U2A O6 C71 -152.5(4) .
O4 U2A O6 U2 -44.1(6) .
O5 U2A O6 U2 10.6(7) .
Se1A U2A O6 U2 -153.5(10) .
N2 U2A O6 U2 -60.8(8) .
Se2A U2A O6 U2 111.2(9) .
U1A U2A O6 U2 158.8(9) .
C8 N1 C1 C2 -56.5(4) .
C15 N1 C1 C2 -175.7(3) .
U1 N1 C1 C2 66.9(3) .
U1A N1 C1 C2 74.7(3) .
N1 C1 C2 C7 121.5(3) .
N1 C1 C2 C3 -60.4(4) .
U1 O1 C3 C2 46.0(4) .
U1A O1 C3 C2 34.8(6) .
U1 O1 C3 C4 -133.8(3) .
U1A O1 C3 C4 -145.0(4) .
C7 C2 C3 O1 179.9(3) .
C1 C2 C3 O1 1.9(4) .
C7 C2 C3 C4 -0.2(5) .
C1 C2 C3 C4 -178.3(3) .
O1 C3 C4 C5 -179.3(3) .
C2 C3 C4 C5 0.9(5) .
O1 C3 C4 C22 2.7(5) .
C2 C3 C4 C22 -177.2(3) .
C3 C4 C5 C6 -1.1(5) .
C22 C4 C5 C6 177.0(3) .
C4 C5 C6 C7 0.5(6) .
C4 C5 C6 C32 -177.1(4) .
C5 C6 C7 C2 0.2(5) .
C32 C6 C7 C2 177.8(4) .
C3 C2 C7 C6 -0.4(5) .
C1 C2 C7 C6 177.7(3) .
C1 N1 C8 C9 162.1(3) .
C15 N1 C8 C9 -82.7(3) .
U1 N1 C8 C9 40.9(3) .
U1A N1 C8 C9 38.8(4) .
N1 C8 C9 C14 122.4(4) .
N1 C8 C9 C10 -66.0(4) .
U1 O2 C10 C11 -122.5(3) .
U1A O2 C10 C11 -118.0(3) .
U1 O2 C10 C9 57.1(4) .
U1A O2 C10 C9 61.7(4) .
C14 C9 C10 O2 -173.0(3) .
C8 C9 C10 O2 15.4(5) .
C14 C9 C10 C11 6.7(6) .
C8 C9 C10 C11 -165.0(3) .
O2 C10 C11 C12 174.4(3) .
C9 C10 C11 C12 -5.2(5) .
O2 C10 C11 C33 -5.9(5) .
C9 C10 C11 C33 174.5(3) .
C10 C11 C12 C13 0.0(5) .
C33 C11 C12 C13 -179.7(3) .
C11 C12 C13 C14 3.8(6) .
C11 C12 C13 C43 -177.1(4) .
C10 C9 C14 C13 -2.7(6) .
C8 C9 C14 C13 168.9(4) .
C12 C13 C14 C9 -2.3(6) .
C43 C13 C14 C9 178.5(4) .
C8 N1 C15 C16 57.1(4) .
C1 N1 C15 C16 175.1(3) .
U1 N1 C15 C16 -68.0(3) .
U1A N1 C15 C16 -73.5(3) .
N1 C15 C16 C21 -131.5(4) .
N1 C15 C16 C17 55.6(5) .
U1 O3 C17 C16 -14.0(6) .
U1A O3 C17 C16 9.2(7) .
U1 O3 C17 C18 166.1(3) .
U1A O3 C17 C18 -170.7(4) .
C21 C16 C17 O3 177.8(3) .
C15 C16 C17 O3 -9.3(5) .
C21 C16 C17 C18 -2.3(6) .
C15 C16 C17 C18 170.6(3) .
O3 C17 C18 C19 -178.5(3) .
C16 C17 C18 C19 1.6(6) .
O3 C17 C18 C44 -1.2(6) .
C16 C17 C18 C44 178.9(3) .
C17 C18 C19 C20 -0.4(6) .
C44 C18 C19 C20 -177.7(4) .
C18 C19 C20 C21 -0.4(7) .
C18 C19 C20 C54 -178.9(5) .
C19 C20 C21 C16 -0.2(7) .
C54 C20 C21 C16 178.3(4) .
C17 C16 C21 C20 1.5(6) .
C15 C16 C21 C20 -171.5(4) .
C5 C4 C22 C30 3.2(4) .
C3 C4 C22 C30 -178.8(3) .
C5 C4 C22 C26 -115.1(4) .
C3 C4 C22 C26 62.8(4) .
C5 C4 C22 C27 123.5(3) .
C3 C4 C22 C27 -58.5(4) .
C31 C23 C26 C22 59.2(4) .
C28 C23 C26 C22 -60.1(4) .
C4 C22 C26 C23 179.3(3) .
C30 C22 C26 C23 58.2(4) .
C27 C22 C26 C23 -57.6(4) .
C31 C25 C27 C22 -58.7(4) .
C29 C25 C27 C22 61.6(4) .
C4 C22 C27 C25 179.4(3) .
C30 C22 C27 C25 -58.3(4) .
C26 C22 C27 C25 57.0(3) .
C29 C24 C28 C23 60.8(4) .
C30 C24 C28 C23 -59.9(4) .
C31 C23 C28 C24 -60.1(4) .
C26 C23 C28 C24 59.7(4) .
C28 C24 C29 C25 -60.5(4) .
C30 C24 C29 C25 59.9(4) .
C31 C25 C29 C24 59.8(4) .
C27 C25 C29 C24 -61.3(4) .
C28 C24 C30 C22 61.7(4) .
C29 C24 C30 C22 -59.2(4) .
C4 C22 C30 C24 179.9(3) .
C26 C22 C30 C24 -59.4(4) .
C27 C22 C30 C24 57.3(4) .
C29 C25 C31 C23 -60.7(4) .
C27 C25 C31 C23 59.6(4) .
C26 C23 C31 C25 -59.5(4) .
C28 C23 C31 C25 60.5(4) .
C12 C11 C33 C37 6.7(5) .
C10 C11 C33 C37 -173.0(3) .
C12 C11 C33 C38 -112.6(4) .
C10 C11 C33 C38 67.7(4) .
C12 C11 C33 C41 125.9(3) .
C10 C11 C33 C41 -53.7(4) .
C42 C34 C37 C33 60.4(4) .
C39 C34 C37 C33 -59.9(4) .
C11 C33 C37 C34 -179.9(3) .
C38 C33 C37 C34 -58.4(4) .
C41 C33 C37 C34 58.6(4) .
C42 C36 C38 C33 -60.4(4) .
C40 C36 C38 C33 59.9(4) .
C11 C33 C38 C36 -179.9(3) .
C37 C33 C38 C36 58.5(3) .
C41 C33 C38 C36 -57.3(4) .
C42 C34 C39 C35 -61.2(4) .
C37 C34 C39 C35 59.1(4) .
C40 C35 C39 C34 60.6(4) .
C41 C35 C39 C34 -60.0(4) .
C41 C35 C40 C36 60.5(4) .
C39 C35 C40 C36 -59.7(4) .
C42 C36 C40 C35 59.4(4) .
C38 C36 C40 C35 -60.7(4) .
C40 C35 C41 C33 -58.7(4) .
C39 C35 C41 C33 61.4(4) .
C11 C33 C41 C35 178.9(3) .
C37 C33 C41 C35 -59.5(3) .
C38 C33 C41 C35 56.4(4) .
C39 C34 C42 C36 60.7(4) .
C37 C34 C42 C36 -59.8(4) .
C40 C36 C42 C34 -59.8(4) .
C38 C36 C42 C34 60.0(4) .
C19 C18 C44 C49 108.1(4) .
C17 C18 C44 C49 -69.1(4) .
C19 C18 C44 C48 -131.2(4) .
C17 C18 C44 C48 51.6(5) .
C19 C18 C44 C52 -11.2(5) .
C17 C18 C44 C52 171.6(4) .
C50 C45 C48 C44 -62.0(4) .
C53 C45 C48 C44 57.1(4) .
C18 C44 C48 C45 -176.5(3) .
C49 C44 C48 C45 -55.6(4) .
C52 C44 C48 C45 60.1(4) .
C18 C44 C49 C47 179.2(3) .
C48 C44 C49 C47 57.2(4) .
C52 C44 C49 C47 -58.1(4) .
C53 C47 C49 C44 -60.3(4) .
C51 C47 C49 C44 59.4(4) .
C51 C46 C50 C45 61.4(4) .
C52 C46 C50 C45 -58.6(4) .
C48 C45 C50 C46 59.3(4) .
C53 C45 C50 C46 -60.3(4) .
C50 C46 C51 C47 -61.0(4) .
C52 C46 C51 C47 60.4(4) .
C53 C47 C51 C46 59.9(4) .
C49 C47 C51 C46 -59.5(4) .
C50 C46 C52 C44 58.8(5) .
C51 C46 C52 C44 -61.6(4) .
C18 C44 C52 C46 -179.9(3) .
C49 C44 C52 C46 59.5(4) .
C48 C44 C52 C46 -57.4(4) .
C51 C47 C53 C45 -59.4(4) .
C49 C47 C53 C45 60.6(4) .
C48 C45 C53 C47 -59.4(4) .
C50 C45 C53 C47 59.5(4) .
C62 N2 C55 C56 57.0(4) .
C69 N2 C55 C56 175.7(3) .
U2 N2 C55 C56 -68.2(3) .
U2A N2 C55 C56 -74.6(3) .
N2 C55 C56 C61 -131.4(4) .
N2 C55 C56 C57 55.8(5) .
U2 O4 C57 C56 -15.2(6) .
U2A O4 C57 C56 7.2(7) .
U2 O4 C57 C58 164.7(3) .
U2A O4 C57 C58 -172.9(4) .
C61 C56 C57 O4 178.7(3) .
C55 C56 C57 O4 -8.7(5) .
C61 C56 C57 C58 -1.1(5) .
C55 C56 C57 C58 171.5(3) .
O4 C57 C58 C59 -179.3(3) .
C56 C57 C58 C59 0.5(5) .
O4 C57 C58 C76 -0.4(6) .
C56 C57 C58 C76 179.5(3) .
C57 C58 C59 C60 0.4(6) .
C76 C58 C59 C60 -178.6(4) .
C58 C59 C60 C61 -0.6(7) .
C58 C59 C60 C86 -179.0(5) .
C57 C56 C61 C60 0.9(6) .
C55 C56 C61 C60 -171.9(4) .
C59 C60 C61 C56 -0.1(6) .
C86 C60 C61 C56 178.3(4) .
C55 N2 C62 C63 -83.6(3) .
C69 N2 C62 C63 160.9(3) .
U2 N2 C62 C63 39.6(4) .
U2A N2 C62 C63 38.3(4) .
N2 C62 C63 C68 122.8(4) .
N2 C62 C63 C64 -63.7(4) .
U2 O5 C64 C65 -116.3(3) .
U2A O5 C64 C65 -114.2(3) .
U2 O5 C64 C63 62.8(4) .
U2A O5 C64 C63 64.9(4) .
U2A O5 C64 U2 2.13(17) .
C68 C63 C64 O5 -175.2(3) .
C62 C63 C64 O5 11.3(5) .
C68 C63 C64 C65 3.9(5) .
C62 C63 C64 C65 -169.7(3) .
C68 C63 C64 U2 -143.8(3) .
C62 C63 C64 U2 42.7(3) .
O6 U2 C64 O5 40.1(2) .
O4 U2 C64 O5 -167.8(3) .
N2 U2 C64 O5 112.0(3) .
Se1 U2 C64 O5 141.7(2) .
Se4 U2 C64 O5 -51.3(3) .
Se3 U2 C64 O5 -101.9(2) .
O5 U2 C64 C65 89.4(4) .
O6 U2 C64 C65 129.5(3) .
O4 U2 C64 C65 -78.4(3) .
N2 U2 C64 C65 -158.6(3) .
Se1 U2 C64 C65 -128.9(3) .
Se4 U2 C64 C65 38.1(3) .
Se3 U2 C64 C65 -12.5(3) .
O5 U2 C64 C63 -127.0(4) .
O6 U2 C64 C63 -86.9(2) .
O4 U2 C64 C63 65.2(2) .
N2 U2 C64 C63 -15.0(2) .
Se1 U2 C64 C63 14.7(3) .
Se4 U2 C64 C63 -178.30(18) .
Se3 U2 C64 C63 131.11(19) .
O5 C64 C65 C66 175.3(3) .
C63 C64 C65 C66 -3.7(5) .
U2 C64 C65 C66 132.6(3) .
O5 C64 C65 C87 -6.9(5) .
C63 C64 C65 C87 174.1(3) .
U2 C64 C65 C87 -49.6(4) .
C64 C65 C66 C67 0.5(6) .
C87 C65 C66 C67 -177.2(4) .
C65 C66 C67 C68 2.5(6) .
C65 C66 C67 C97 -179.2(4) .
C64 C63 C68 C67 -0.8(6) .
C62 C63 C68 C67 172.7(4) .
C66 C67 C68 C63 -2.2(6) .
C97 C67 C68 C63 179.4(4) .
C62 N2 C69 C70 -56.4(4) .
C55 N2 C69 C70 -176.0(3) .
U2 N2 C69 C70 67.4(3) .
U2A N2 C69 C70 75.4(3) .
N2 C69 C70 C75 121.7(3) .
N2 C69 C70 C71 -61.3(4) .
U2 O6 C71 C70 45.9(4) .
U2A O6 C71 C70 32.5(6) .
U2 O6 C71 C72 -133.5(3) .
U2A O6 C71 C72 -146.9(4) .
C75 C70 C71 O6 179.3(3) .
C69 C70 C71 O6 2.4(4) .
C75 C70 C71 C72 -1.2(5) .
C69 C70 C71 C72 -178.2(3) .
O6 C71 C72 C73 -179.2(3) .
C70 C71 C72 C73 1.4(5) .
O6 C71 C72 C98 3.1(5) .
C70 C71 C72 C98 -176.3(3) .
C71 C72 C73 C74 -0.9(5) .
C98 C72 C73 C74 176.8(3) .
C72 C73 C74 C75 0.3(6) .
C72 C73 C74 C108 -176.5(4) .
C73 C74 C75 C70 0.0(6) .
C108 C74 C75 C70 176.7(4) .
C71 C70 C75 C74 0.5(5) .
C69 C70 C75 C74 177.5(3) .
C59 C58 C76 C81 112.4(4) .
C57 C58 C76 C81 -66.5(4) .
C59 C58 C76 C80 -6.7(5) .
C57 C58 C76 C80 174.4(4) .
C59 C58 C76 C84 -127.1(4) .
C57 C58 C76 C84 54.0(5) .
C85 C77 C80 C76 -60.5(4) .
C82 C77 C80 C76 59.7(4) .
C81 C76 C80 C77 59.0(4) .
C58 C76 C80 C77 179.2(3) .
C84 C76 C80 C77 -58.2(4) .
C58 C76 C81 C79 179.2(3) .
C80 C76 C81 C79 -58.6(4) .
C84 C76 C81 C79 57.3(4) .
C83 C79 C81 C76 -59.5(4) .
C85 C79 C81 C76 60.0(4) .
C85 C77 C82 C78 60.7(4) .
C80 C77 C82 C78 -59.5(4) .
C83 C78 C82 C77 -59.8(4) .
C84 C78 C82 C77 60.3(4) .
C85 C79 C83 C78 -59.9(4) .
C81 C79 C83 C78 59.8(4) .
C84 C78 C83 C79 -59.6(4) .
C82 C78 C83 C79 60.0(4) .
C83 C78 C84 C76 58.0(4) .
C82 C78 C84 C76 -61.6(4) .
C81 C76 C84 C78 -56.6(4) .
C58 C76 C84 C78 -177.2(3) .
C80 C76 C84 C78 59.4(4) .
C82 C77 C85 C79 -61.0(4) .
C80 C77 C85 C79 59.5(4) .
C83 C79 C85 C77 60.2(4) .
C81 C79 C85 C77 -59.3(4) .
C66 C65 C87 C91 -117.1(4) .
C64 C65 C87 C91 65.3(4) .
C66 C65 C87 C95 121.6(4) .
C64 C65 C87 C95 -56.0(4) .
C66 C65 C87 C92 4.1(5) .
C64 C65 C87 C92 -173.4(4) .
C65 C87 C91 C88 -179.2(3) .
C95 C87 C91 C88 -56.9(4) .
C92 C87 C91 C88 58.3(4) .
C93 C88 C91 C87 59.7(5) .
C96 C88 C91 C87 -59.4(5) .
C65 C87 C92 C90 177.8(4) .
C91 C87 C92 C90 -58.8(5) .
C95 C87 C92 C90 57.9(5) .
C94 C90 C92 C87 -60.2(6) .
C96 C90 C92 C87 61.2(5) .
C94 C89 C93 C88 -59.7(4) .
C95 C89 C93 C88 60.2(4) .
C91 C88 C93 C89 -60.6(5) .
C96 C88 C93 C89 58.1(4) .
C96 C90 C94 C89 -60.5(5) .
C92 C90 C94 C89 59.8(5) .
C93 C89 C94 C90 60.2(5) .
C95 C89 C94 C90 -60.1(5) .
C93 C89 C95 C87 -58.7(4) .
C94 C89 C95 C87 62.1(4) .
C65 C87 C95 C89 179.9(3) .
C91 C87 C95 C89 56.5(4) .
C92 C87 C95 C89 -60.0(4) .
C94 C90 C96 C88 60.0(5) .
C92 C90 C96 C88 -61.6(5) .
C93 C88 C96 C90 -58.2(5) .
C91 C88 C96 C90 60.8(5) .
C73 C72 C98 C102 127.5(3) .
C71 C72 C98 C102 -54.9(4) .
C73 C72 C98 C103 -111.1(3) .
C71 C72 C98 C103 66.5(4) .
C73 C72 C98 C106 7.3(4) .
C71 C72 C98 C106 -175.1(3) .
C104 C99 C102 C98 61.7(4) .
C107 C99 C102 C98 -58.1(4) .
C72 C98 C102 C99 178.3(3) .
C103 C98 C102 C99 56.6(4) .
C106 C98 C102 C99 -59.0(4) .
C107 C101 C103 C98 60.2(4) .
C105 C101 C103 C98 -59.7(4) .
C72 C98 C103 C101 178.8(3) .
C102 C98 C103 C101 -58.0(4) .
C106 C98 C103 C101 57.6(4) .
C105 C100 C104 C99 -61.2(4) .
C106 C100 C104 C99 59.1(4) .
C107 C99 C104 C100 60.2(4) .
C102 C99 C104 C100 -60.2(4) .
C104 C100 C105 C101 61.1(4) .
C106 C100 C105 C101 -60.0(4) .
C107 C101 C105 C100 -60.2(4) .
C103 C101 C105 C100 59.7(4) .
C105 C100 C106 C98 61.5(4) .
C104 C100 C106 C98 -59.2(4) .
C72 C98 C106 C100 -179.1(3) .
C102 C98 C106 C100 57.7(4) .
C103 C98 C106 C100 -59.1(4) .
C105 C101 C107 C99 60.2(4) .
C103 C101 C107 C99 -60.5(4) .
C104 C99 C107 C101 -60.2(4) .
C102 C99 C107 C101 59.7(4) .
C206 C201 C202 C203 6.8(17) .
C201 C202 C203 C204 -3.9(14) .
C202 C203 C204 C205 -0.4(13) .
C203 C204 C205 C206 1.9(14) .
C204 C205 C206 C201 1.0(16) .
C204 C205 C206 C207 179.6(10) .
C202 C201 C206 C205 -5.3(18) .
C202 C201 C206 C207 176.0(11) .
C216 C211 C212 C213 0.0 .
C211 C212 C213 C214 0.0 .
C212 C213 C214 C215 0.0 .
C213 C214 C215 C216 0.0 .
C214 C215 C216 C211 0.0 .
C214 C215 C216 C217 173(2) .
C212 C211 C216 C215 0.0 .
C212 C211 C216 C217 -174.8(15) .
C306 C301 C302 C303 0.0 .
C301 C302 C303 C304 0.0 .
C302 C303 C304 C305 0.0 .
C303 C304 C305 C306 0.0 .
C304 C305 C306 C301 0.0 .
C304 C305 C306 C307 176.9(7) .
C302 C301 C306 C305 0.0 .
C302 C301 C306 C307 -176.7(7) .
C401 C402 C403 C403 -179.2(10) 2_766
